data_7130290
loop_
_publ_author_name
'Sun, Xiaofei'
'M\"unzfeld, Luca'
'Jin, Da'
'Hauser, Adrian'
'Roesky, Peter W.'

_publ_section_title
;
 Silole and germole complexes of lanthanum and cerium
;
_journal_name_full 'Chemical Communications'
_journal_paper_doi 10.1039/D2CC02810G
_journal_year 2022
_chemical_formula_moiety 'C40 H56 Ce2 Ge K2 O Si2, 0.75(C4 H8 O)'
_chemical_formula_sum 'C44 H64 Ce2 Ge K2 O2 Si2'
_chemical_formula_weight 1112.16
_space_group_crystal_system monoclinic
_space_group_IT_number 15
_space_group_name_Hall '-C 2yc'
_space_group_name_H-M_alt 'C 1 2/c 1'
_atom_sites_solution_hydrogens geom
_atom_sites_solution_primary dual
_audit_creation_date 2021-10-01
_audit_creation_method
;
Olex2 1.5
(compiled 2021.08.20 svn.r13c46975 for OlexSys, GUI svn.r6405)
;
_audit_update_record
;
2022-05-17 deposited with the CCDC.	2022-06-17 downloaded from the CCDC.
;
_cell_angle_alpha 90
_cell_angle_beta 96.258(6)
_cell_angle_gamma 90
_cell_formula_units_Z 8
_cell_length_a 12.9801(7)
_cell_length_b 23.8817(16)
_cell_length_c 31.570(3)
_cell_measurement_reflns_used 24575
_cell_measurement_temperature 100
_cell_measurement_theta_max 28.21
_cell_measurement_theta_min 2.31
_cell_volume 9728.0(13)
_computing_cell_refinement
;
X-Area Recipe 1.34.0.0 (STOE, 2019)
;
_computing_data_collection
;
X-Area Pilatus3_SV 1.31.154.0 (STOE, 2019)
;
_computing_data_reduction
;
X-Area Integrate 1.77.0.0 (STOE, 2019)
X-Area LANA 1.77.1.0 (STOE, 2019)
;
_computing_molecular_graphics 'Olex2 1.5 (Dolomanov et al., 2009)'
_computing_publication_material
;
STOE & Cie GmbH, X-Area, software package for collecting single-crystal or
multi-domain crystal data on STOE area-detector diffractometers, for image 
processing, for the correction and scaling of reflection intensities and 
for outlier rejection, version 1.88, Darmstadt 2019
;
_computing_structure_refinement 'SHELXL 2018/3 (Sheldrick, 2015)'
_computing_structure_solution 'SHELXT  (Sheldrick, 2015)'
_diffrn_ambient_temperature 100
_diffrn_detector Pilatus200K
_diffrn_detector_area_resol_mean 5.81
_diffrn_detector_type 'DECTRIS PILATUS 200K'
_diffrn_measured_fraction_theta_full 0.977
_diffrn_measured_fraction_theta_max 0.802
_diffrn_measurement_details
;
 1014 frames, detector distance = 140 mm
;
_diffrn_measurement_device 'Eulerian 4-circle diffractometer'
_diffrn_measurement_device_type 'STOE STADIVARI'
_diffrn_measurement_method 'rotation method, \w scans'
_diffrn_radiation_collimation '0.5 mm diameter, monocapillary'
_diffrn_radiation_monochromator 'plane graphite'
_diffrn_radiation_polarisn_norm 0
_diffrn_radiation_probe x-ray
_diffrn_radiation_type 'Mo K\a'
_diffrn_radiation_wavelength 0.71073
_diffrn_reflns_av_R_equivalents 0.0220
_diffrn_reflns_av_unetI/netI 0.0322
_diffrn_reflns_Laue_measured_fraction_full 0.977
_diffrn_reflns_Laue_measured_fraction_max 0.802
_diffrn_reflns_limit_h_max 15
_diffrn_reflns_limit_h_min -17
_diffrn_reflns_limit_k_max 30
_diffrn_reflns_limit_k_min -28
_diffrn_reflns_limit_l_max 41
_diffrn_reflns_limit_l_min -39
_diffrn_reflns_number 25797
_diffrn_reflns_point_group_measured_fraction_full 0.977
_diffrn_reflns_point_group_measured_fraction_max 0.802
_diffrn_reflns_theta_full 25.242
_diffrn_reflns_theta_max 28.419
_diffrn_reflns_theta_min 2.313
_diffrn_source 'Mo Genix 3D HF'
_diffrn_source_current 1.000
_diffrn_source_power 0.050
_diffrn_source_voltage 50
_exptl_absorpt_coefficient_mu 2.707
_exptl_absorpt_correction_T_max 0.8022
_exptl_absorpt_correction_T_min 0.4924
_exptl_absorpt_correction_type multi-scan
_exptl_absorpt_process_details
;
STOE X-Red32, absorption correction by Gaussian integration, analogous to
P. Coppens, "The Evaluation of Absorption and Extinction in Single-Crystal
Structure Analysis", published in: F. R. Ahmed (Editor), "Crystallographic
Computing", Munksgaard, Copenhagen (1970), 255 - 270. Afterwards scaling of
reflection intensities was performed within STOE LANA. J. Koziskova, F. Hahn,
J. Richter, J. Kozisek, Acta Chimica Slovaca, vol. 9, no. 2, 2016, pp. 136-140.
;
_exptl_crystal_colour red
_exptl_crystal_colour_primary red
_exptl_crystal_density_diffrn 1.519
_exptl_crystal_density_method 'not measured'
_exptl_crystal_description block
_exptl_crystal_F_000 4464
_exptl_crystal_size_max 0.2
_exptl_crystal_size_mid 0.133
_exptl_crystal_size_min 0.05
_refine_diff_density_max 1.271
_refine_diff_density_min -0.499
_refine_diff_density_rms 0.090
_refine_ls_extinction_method none
_refine_ls_goodness_of_fit_ref 1.020
_refine_ls_hydrogen_treatment constr
_refine_ls_matrix_type full
_refine_ls_number_parameters 563
_refine_ls_number_reflns 9825
_refine_ls_number_restraints 132
_refine_ls_restrained_S_all 1.016
_refine_ls_R_factor_all 0.0405
_refine_ls_R_factor_gt 0.0299
_refine_ls_shift/su_max 0.002
_refine_ls_shift/su_mean 0.000
_refine_ls_structure_factor_coef Fsqd
_refine_ls_weighting_details 'w=1/[\s^2^(Fo^2^)+(0.0458P)^2^+1.2612P] where P=(Fo^2^+2Fc^2^)/3'
_refine_ls_weighting_scheme calc
_refine_ls_wR_factor_gt 0.0730
_refine_ls_wR_factor_ref 0.0766
_reflns_Friedel_coverage 0.000
_reflns_number_gt 8048
_reflns_number_total 9825
_reflns_threshold_expression 'I > 2\s(I)'
_cod_data_source_file d2cc02810g2.cif
_cod_data_source_block lmmxf248
_cod_original_cell_volume 9727.9(12)
_cod_database_code 7130290
_shelx_shelxl_version_number 2018/3
_shelx_space_group_comment
;
The symmetry employed for this shelxl refinement is uniquely defined
by the following loop, which should always be used as a source of
symmetry information in preference to the above space-group names.
They are only intended as comments.
;
_shelx_estimated_absorpt_t_max 0.877
_shelx_estimated_absorpt_t_min 0.614
_olex2_refinement_description
;
1. Fixed Uiso
 At 1.2 times of:
  All C(H) groups, All C(H,H) groups
 At 1.5 times of:
  All C(H,H,H) groups
2. Restrained distances
 C45B-C46B \\sim C46B-C47B \\sim C47B-C48B
 with sigma of 0.02
 O2-C44 \\sim O2-C41
 with sigma of 0.02
 C46B-C48B \\sim C45B-C47B
 with sigma of 0.04
 O3B-C45B \\sim O3B-C48B
 with sigma of 0.02
 O3A-C45A \\sim O3A-C48A
 with sigma of 0.01
 C47A-C48A \\sim C45A-C46A
 with sigma of 0.01
 O3B-C46B \\sim O3B-C47B
 with sigma of 0.04
3. Uiso/Uaniso restraints and constraints
O2 \\sim C44 \\sim C42 \\sim C41: within 2A with sigma of 0.04 and sigma for
terminal atoms of 0.08 within 2A
O3B \\sim C45B \\sim C46B \\sim C47B \\sim C48B: within 2A with sigma of 0.04
and sigma for terminal atoms of 0.08 within 2A
O3A \\sim C48A \\sim C47A \\sim C46A \\sim C45A: within 2A with sigma of 0.01
and sigma for terminal atoms of 0.02 within 2A
4. Rigid body (RIGU) restrains
 O2, C44, C42, C41
 with sigma for 1-2 distances of 0.004 and sigma for 1-3 distances of 0.004
 O3B, C45B, C46B, C47B, C48B
 with sigma for 1-2 distances of 0.004 and sigma for 1-3 distances of 0.004
5. Others
 Fixed Sof: O2(0.5) C44(0.5) H44A(0.5) H44B(0.5) C42(0.5) H42A(0.5) H42B(0.5)
 C41(0.5) H41A(0.5) H41B(0.5) C43(0.5) H43A(0.5) H43B(0.5) C48A(0.3) H48A(0.3)
 H48B(0.3) C46A(0.3) H46A(0.3) H46B(0.3) O3A(0.3) C45A(0.3) H45A(0.3) H45B(0.3)
 C47A(0.3) H47A(0.3) H47B(0.3) O3B(0.2) C45B(0.2) H45C(0.2) H45D(0.2) C46B(0.2)
 H46C(0.2) H46D(0.2) C47B(0.2) H47C(0.2) H47D(0.2) C48B(0.2) H48C(0.2) H48D(0.2)
6.a Free rotating group:
 O2(C44,C42,C41), O3B(C45B,C46B,C47B,C48B)
6.b Secondary CH2 refined with riding coordinates:
 C37(H37A,H37B), C40(H40A,H40B), C39(H39A,H39B), C38(H38A,H38B), C44(H44A,
 H44B), C42(H42A,H42B), C41(H41A,H41B), C43(H43A,H43B), C48A(H48A,H48B),
 C46A(H46A,H46B), C45A(H45A,H45B), C47A(H47A,H47B), C45B(H45C,H45D), C46B(H46C,
 H46D), C47B(H47C,H47D), C48B(H48C,H48D)
6.c Aromatic/amide H refined with riding coordinates:
 C5(H5), C4(H4), C32(H32), C3(H3), C1(H1), C2(H2), C8(H8), C33(H33), C34(H34),
 C31(H31), C35(H35), C28(H28), C29(H29), C36(H36), C7(H7), C6(H6), C25(H25),
 C21(H21), C24(H24), C27(H27), C26(H26), C23(H23), C30(H30), C22(H22)
6.d Idealised Me refined as rotating group:
 C20(H20A,H20B,H20C), C19(H19A,H19B,H19C), C15(H15A,H15B,H15C), C13(H13A,H13B,
 H13C), C16(H16A,H16B,H16C), C14(H14A,H14B,H14C), C17(H17A,H17B,H17C), C18(H18A,
 H18B,H18C)
;
_olex2_submission_special_instructions 'No special instructions were received'

loop_
_space_group_symop_operation_xyz
'x, y, z'
'-x, y, -z+1/2'
'x+1/2, y+1/2, z'
'-x+1/2, y+1/2, -z+1/2'
'-x, -y, -z'
'x, -y, z-1/2'
'-x+1/2, -y+1/2, -z'
'x+1/2, -y+1/2, z-1/2'

loop_
_atom_site_label
_atom_site_type_symbol
_atom_site_fract_x
_atom_site_fract_y
_atom_site_fract_z
_atom_site_U_iso_or_equiv
_atom_site_adp_type
_atom_site_occupancy
_atom_site_site_symmetry_order
_atom_site_calc_flag
_atom_site_refinement_flags_posn
_atom_site_refinement_flags_adp
_atom_site_refinement_flags_occupancy
_atom_site_disorder_assembly
_atom_site_disorder_group
Ce1 Ce 0.62144(2) 0.82765(2) 0.51789(2) 0.02395(6) Uani 1 1 d . . . . .
Ce2 Ce 0.26338(2) 0.56788(2) 0.67371(2) 0.03373(7) Uani 1 1 d . . . . .
Ge1 Ge 0.68805(3) 0.70390(2) 0.53476(2) 0.02661(9) Uani 1 1 d . . . . .
K2 K 0.51688(6) 0.63407(3) 0.59337(2) 0.03762(18) Uani 1 1 d . . . . .
K3 K 0.000000 0.51121(5) 0.750000 0.0422(3) Uani 1 2 d S T P . .
K1 K 0.500000 1.000000 0.500000 0.0449(3) Uani 1 2 d S . P . .
Si07 Si 0.75154(7) 0.75329(4) 0.63442(3) 0.0329(2) Uani 1 1 d . . . . .
Si08 Si 0.47279(8) 0.68292(4) 0.46705(3) 0.0346(2) Uani 1 1 d . . . . .
O1 O 0.6501(2) 0.54927(11) 0.59114(8) 0.0426(6) Uani 1 1 d . . . . .
C12 C 0.5428(2) 0.71697(14) 0.51411(10) 0.0272(7) Uani 1 1 d . . . . .
C5 C 0.4351(3) 0.87886(15) 0.49557(11) 0.0315(7) Uani 1 1 d . . . . .
H5 H 0.367952 0.863346 0.488751 0.038 Uiso 1 1 calc R U . . .
C4 C 0.4571(3) 0.89108(14) 0.53944(11) 0.0314(7) Uani 1 1 d . . . . .
H4 H 0.398880 0.885111 0.554696 0.038 Uiso 1 1 calc R U . . .
C32 C 0.0500(3) 0.57212(16) 0.66633(11) 0.0368(8) Uani 1 1 d . . . . .
H32 H 0.000651 0.587317 0.644989 0.044 Uiso 1 1 calc R U . . .
C10 C 0.5538(2) 0.76170(14) 0.58320(10) 0.0279(7) Uani 1 1 d . . . . .
C3 C 0.5445(3) 0.90998(15) 0.56606(11) 0.0335(8) Uani 1 1 d . . . . .
H3 H 0.532987 0.910418 0.595263 0.040 Uiso 1 1 calc R U . . .
C11 C 0.4911(2) 0.74579(14) 0.54560(10) 0.0284(7) Uani 1 1 d . . . . .
C1 C 0.6972(3) 0.93614(14) 0.52322(11) 0.0306(7) Uani 1 1 d . . . . .
H1 H 0.764487 0.951498 0.529898 0.037 Uiso 1 1 calc R U . . .
C2 C 0.6448(3) 0.92838(14) 0.55966(11) 0.0323(8) Uani 1 1 d . . . . .
H2 H 0.686017 0.937531 0.585457 0.039 Uiso 1 1 calc R U . . .
C9 C 0.6614(2) 0.74672(14) 0.58525(10) 0.0280(7) Uani 1 1 d . . . . .
C8 C 0.6730(3) 0.92646(14) 0.47930(10) 0.0305(7) Uani 1 1 d . . . . .
H8 H 0.727697 0.937499 0.463429 0.037 Uiso 1 1 calc R U . . .
C20 C 0.3747(2) 0.75379(15) 0.54141(11) 0.0330(8) Uani 1 1 d . . . . .
H20A H 0.347735 0.754339 0.511175 0.049 Uiso 1 1 calc R U . . .
H20B H 0.358224 0.789319 0.554669 0.049 Uiso 1 1 calc R U . . .
H20C H 0.342673 0.722875 0.555657 0.049 Uiso 1 1 calc R U . . .
C33 C 0.0746(3) 0.51600(16) 0.65810(10) 0.0337(8) Uani 1 1 d . . . . .
H33 H 0.037695 0.502350 0.632533 0.040 Uiso 1 1 calc R U . . .
C34 C 0.1406(3) 0.47533(16) 0.67866(11) 0.0364(8) Uani 1 1 d . . . . .
H34 H 0.137602 0.440690 0.663792 0.044 Uiso 1 1 calc R U . . .
C19 C 0.5065(3) 0.78790(15) 0.62041(10) 0.0335(8) Uani 1 1 d . . . . .
H19A H 0.447893 0.811655 0.609610 0.050 Uiso 1 1 calc R U . . .
H19B H 0.558828 0.810656 0.637240 0.050 Uiso 1 1 calc R U . . .
H19C H 0.482268 0.758285 0.638396 0.050 Uiso 1 1 calc R U . . .
C31 C 0.0811(3) 0.61080(17) 0.69849(12) 0.0411(9) Uani 1 1 d . . . . .
H31 H 0.046738 0.645810 0.694331 0.049 Uiso 1 1 calc R U . . .
C35 C 0.2105(3) 0.47396(16) 0.71633(11) 0.0363(8) Uani 1 1 d . . . . .
H35 H 0.243005 0.438535 0.721056 0.044 Uiso 1 1 calc R U . . .
C28 C 0.4760(3) 0.5596(3) 0.67675(15) 0.0621(15) Uani 1 1 d . . . . .
H28 H 0.525409 0.541406 0.696538 0.075 Uiso 1 1 calc R U . . .
C15 C 0.7729(3) 0.82701(17) 0.65450(13) 0.0438(9) Uani 1 1 d . . . . .
H15A H 0.791222 0.850987 0.631263 0.066 Uiso 1 1 calc R U . . .
H15B H 0.829335 0.827441 0.677801 0.066 Uiso 1 1 calc R U . . .
H15C H 0.709281 0.841010 0.664888 0.066 Uiso 1 1 calc R U . . .
C29 C 0.2179(3) 0.56950(18) 0.75589(11) 0.0432(10) Uani 1 1 d . . . . .
H29 H 0.255424 0.583896 0.781056 0.052 Uiso 1 1 calc R U . . .
C36 C 0.2430(3) 0.51342(18) 0.74866(11) 0.0410(9) Uani 1 1 d . . . . .
H36 H 0.292688 0.498642 0.770078 0.049 Uiso 1 1 calc R U . . .
C7 C 0.5886(3) 0.90466(14) 0.45317(10) 0.0304(7) Uani 1 1 d . . . . .
H7 H 0.600998 0.903201 0.424081 0.036 Uiso 1 1 calc R U . . .
C6 C 0.4900(3) 0.88442(15) 0.45954(11) 0.0347(8) Uani 1 1 d . . . . .
H6 H 0.451740 0.871635 0.434011 0.042 Uiso 1 1 calc R U . . .
C25 C 0.3017(3) 0.57365(18) 0.58985(11) 0.0418(9) Uani 1 1 d . . . . .
H25 H 0.261880 0.562987 0.564071 0.050 Uiso 1 1 calc R U . . .
C13 C 0.8805(3) 0.72242(18) 0.62614(14) 0.0473(10) Uani 1 1 d . . . . .
H13A H 0.875881 0.681475 0.626656 0.071 Uiso 1 1 calc R U . . .
H13B H 0.932677 0.735052 0.648905 0.071 Uiso 1 1 calc R U . . .
H13C H 0.900362 0.734597 0.598517 0.071 Uiso 1 1 calc R U . . .
C21 C 0.4584(3) 0.6157(3) 0.68803(12) 0.0596(14) Uani 1 1 d . . . . .
H21 H 0.500492 0.627020 0.713073 0.072 Uiso 1 1 calc R U . . .
C16 C 0.5672(3) 0.64535(18) 0.43618(12) 0.0472(10) Uani 1 1 d . . . . .
H16A H 0.621364 0.671457 0.429427 0.071 Uiso 1 1 calc R U . . .
H16B H 0.530813 0.630624 0.409687 0.071 Uiso 1 1 calc R U . . .
H16C H 0.598867 0.614343 0.453288 0.071 Uiso 1 1 calc R U . . .
C14 C 0.7027(3) 0.71215(18) 0.67915(12) 0.0482(10) Uani 1 1 d . . . . .
H14A H 0.632721 0.724749 0.683338 0.072 Uiso 1 1 calc R U . . .
H14B H 0.749034 0.718095 0.705419 0.072 Uiso 1 1 calc R U . . .
H14C H 0.701122 0.672226 0.671931 0.072 Uiso 1 1 calc R U . . .
C24 C 0.2823(3) 0.62862(18) 0.60120(12) 0.0407(9) Uani 1 1 d . . . . .
H24 H 0.232179 0.646344 0.581448 0.049 Uiso 1 1 calc R U . . .
C27 C 0.4374(3) 0.5244(2) 0.64313(15) 0.0533(11) Uani 1 1 d . . . . .
H27 H 0.467341 0.488078 0.645431 0.064 Uiso 1 1 calc R U . . .
C26 C 0.3658(3) 0.52993(18) 0.60715(13) 0.0458(10) Uani 1 1 d . . . . .
H26 H 0.358600 0.496699 0.590547 0.055 Uiso 1 1 calc R U . . .
C23 C 0.3191(3) 0.66405(17) 0.63488(13) 0.0456(10) Uani 1 1 d . . . . .
H23 H 0.286889 0.699813 0.633077 0.055 Uiso 1 1 calc R U . . .
C37 C 0.6398(3) 0.49139(17) 0.57950(12) 0.0448(9) Uani 1 1 d . . . . .
H37A H 0.668109 0.484566 0.552077 0.054 Uiso 1 1 calc R U . . .
H37B H 0.566071 0.480015 0.576581 0.054 Uiso 1 1 calc R U . . .
C17 C 0.3935(3) 0.73045(19) 0.42870(12) 0.0449(9) Uani 1 1 d . . . . .
H17A H 0.331696 0.742773 0.441350 0.067 Uiso 1 1 calc R U . . .
H17B H 0.372574 0.710178 0.402163 0.067 Uiso 1 1 calc R U . . .
H17C H 0.435066 0.763160 0.422597 0.067 Uiso 1 1 calc R U . . .
C40 C 0.7267(3) 0.5544(2) 0.62773(13) 0.0538(11) Uani 1 1 d . . . . .
H40A H 0.692758 0.561108 0.653867 0.065 Uiso 1 1 calc R U . . .
H40B H 0.774307 0.585902 0.623854 0.065 Uiso 1 1 calc R U . . .
C30 C 0.1514(3) 0.60957(18) 0.73538(12) 0.0452(9) Uani 1 1 d . . . . .
H30 H 0.154748 0.644363 0.750059 0.054 Uiso 1 1 calc R U . . .
C22 C 0.3928(4) 0.6587(2) 0.67066(13) 0.0533(12) Uani 1 1 d . . . . .
H22 H 0.400027 0.692152 0.687050 0.064 Uiso 1 1 calc R U . . .
C18 C 0.3808(3) 0.62892(19) 0.48523(14) 0.0550(11) Uani 1 1 d . . . . .
H18A H 0.420536 0.598353 0.499842 0.083 Uiso 1 1 calc R U . . .
H18B H 0.337302 0.614025 0.460448 0.083 Uiso 1 1 calc R U . . .
H18C H 0.336690 0.646364 0.504818 0.083 Uiso 1 1 calc R U . . .
C39 C 0.7847(3) 0.5002(2) 0.63099(15) 0.0604(12) Uani 1 1 d . . . . .
H39A H 0.812710 0.492075 0.660780 0.072 Uiso 1 1 calc R U . . .
H39B H 0.842140 0.500233 0.612763 0.072 Uiso 1 1 calc R U . . .
C38 C 0.7006(4) 0.4590(2) 0.61493(15) 0.0643(13) Uani 1 1 d . . . . .
H38A H 0.730470 0.424380 0.604042 0.077 Uiso 1 1 calc R U . . .
H38B H 0.656785 0.449050 0.637593 0.077 Uiso 1 1 calc R U . . .
O2 O -0.0392(5) 0.4016(3) 0.7288(2) 0.079(2) Uani 0.5 1 d DG U P A -1
C44 C 0.0010(8) 0.3661(4) 0.7634(3) 0.116(5) Uani 0.5 1 d DG U P A -1
H44A H -0.033980 0.372938 0.789287 0.139 Uiso 0.5 1 calc R U P A -1
H44B H 0.076760 0.370887 0.770342 0.139 Uiso 0.5 1 calc R U P A -1
C42 C -0.1354(8) 0.3168(3) 0.7229(3) 0.085(3) Uani 0.5 1 d G U P A -1
H42A H -0.186476 0.313159 0.743874 0.102 Uiso 0.5 1 calc R U P A -1
H42B H -0.153835 0.290381 0.699136 0.102 Uiso 0.5 1 calc R U P A -1
C41 C -0.1308(5) 0.3771(3) 0.7067(2) 0.073(3) Uani 0.5 1 d DG U P A -1
H41A H -0.126910 0.377465 0.675526 0.088 Uiso 0.5 1 calc R U P A -1
H41B H -0.193166 0.398145 0.712781 0.088 Uiso 0.5 1 calc R U P A -1
C43 C -0.0269(11) 0.3065(5) 0.7435(6) 0.078(5) Uani 0.5 1 d . . P A -1
H43A H 0.020296 0.295890 0.722228 0.093 Uiso 0.5 1 calc R U P A -1
H43B H -0.025259 0.277180 0.765718 0.093 Uiso 0.5 1 calc R U P A -1
C48A C -0.486(2) 0.4178(8) 0.7419(8) 0.088(4) Uani 0.3 1 d D U P B -2
H48A H -0.544561 0.438140 0.726366 0.105 Uiso 0.3 1 calc R U P B -2
H48B H -0.455528 0.441824 0.765631 0.105 Uiso 0.3 1 calc R U P B -2
C46A C -0.4616(15) 0.3223(10) 0.7333(6) 0.084(4) Uani 0.3 1 d D U P B -2
H46A H -0.401084 0.307577 0.751729 0.100 Uiso 0.3 1 calc R U P B -2
H46B H -0.507132 0.290466 0.723733 0.100 Uiso 0.3 1 calc R U P B -2
O3A O -0.4080(10) 0.4070(6) 0.7133(4) 0.089(3) Uani 0.3 1 d D U P B -2
C45A C -0.4270(15) 0.3513(8) 0.6962(6) 0.079(4) Uani 0.3 1 d D U P B -2
H45A H -0.363047 0.334268 0.687464 0.095 Uiso 0.3 1 calc R U P B -2
H45B H -0.481487 0.351367 0.671729 0.095 Uiso 0.3 1 calc R U P B -2
C47A C -0.5227(16) 0.3654(9) 0.7590(7) 0.084(4) Uani 0.3 1 d D U P B -2
H47A H -0.598683 0.361076 0.752577 0.101 Uiso 0.3 1 calc R U P B -2
H47B H -0.503322 0.362192 0.790118 0.101 Uiso 0.3 1 calc R U P B -2
O3B O -0.3589(19) 0.2735(8) 0.7040(9) 0.140(9) Uani 0.2 1 d DG U P C -3
C45B C -0.4398(16) 0.3141(12) 0.7060(13) 0.166(12) Uani 0.2 1 d DG U P C -3
H45C H -0.484696 0.303730 0.728128 0.199 Uiso 0.2 1 calc R U P C -3
H45D H -0.483142 0.316667 0.678198 0.199 Uiso 0.2 1 calc R U P C -3
C46B C -0.386(3) 0.3701(10) 0.7169(15) 0.151(12) Uani 0.2 1 d DG U P C -3
H46C H -0.371869 0.375392 0.748156 0.181 Uiso 0.2 1 calc R U P C -3
H46D H -0.427096 0.402031 0.704446 0.181 Uiso 0.2 1 calc R U P C -3
C47B C -0.285(2) 0.3633(9) 0.6963(13) 0.155(12) Uani 0.2 1 d DG U P C -3
H47C H -0.294707 0.372132 0.665532 0.186 Uiso 0.2 1 calc R U P C -3
H47D H -0.228787 0.387316 0.710417 0.186 Uiso 0.2 1 calc R U P C -3
C48B C -0.2606(16) 0.3011(10) 0.7040(11) 0.133(10) Uani 0.2 1 d DG U P C -3
H48C H -0.222135 0.285896 0.681173 0.159 Uiso 0.2 1 calc R U P C -3
H48D H -0.218190 0.295691 0.731734 0.159 Uiso 0.2 1 calc R U P C -3

loop_
_atom_site_aniso_label
_atom_site_aniso_U_11
_atom_site_aniso_U_22
_atom_site_aniso_U_33
_atom_site_aniso_U_23
_atom_site_aniso_U_13
_atom_site_aniso_U_12
Ce1 0.02287(10) 0.02350(10) 0.02605(9) 0.00146(7) 0.00534(7) 0.00576(7)
Ce2 0.02701(11) 0.04240(13) 0.03181(11) 0.00638(9) 0.00330(8) -0.00600(8)
Ge1 0.02439(18) 0.02435(19) 0.03193(17) 0.00253(14) 0.00682(13) 0.00590(14)
K2 0.0331(4) 0.0376(5) 0.0430(4) 0.0088(4) 0.0078(3) -0.0019(3)
K3 0.0385(6) 0.0493(7) 0.0416(6) 0.000 0.0171(5) 0.000
K1 0.0466(7) 0.0300(6) 0.0613(7) 0.0105(5) 0.0210(6) 0.0154(5)
Si07 0.0324(5) 0.0304(5) 0.0351(5) 0.0020(4) -0.0004(4) 0.0071(4)
Si08 0.0355(5) 0.0346(6) 0.0337(5) -0.0025(4) 0.0033(4) 0.0028(4)
O1 0.0463(15) 0.0403(16) 0.0422(14) -0.0018(12) 0.0096(12) -0.0002(12)
C12 0.0256(16) 0.0244(17) 0.0317(16) 0.0048(14) 0.0044(13) 0.0037(13)
C5 0.0228(17) 0.0310(19) 0.0402(18) 0.0076(15) 0.0009(14) 0.0060(14)
C4 0.0283(18) 0.0284(19) 0.0391(18) 0.0039(15) 0.0105(14) 0.0103(14)
C32 0.0268(18) 0.049(2) 0.0342(18) 0.0019(17) 0.0026(14) 0.0019(16)
C10 0.0303(17) 0.0256(18) 0.0294(16) 0.0063(14) 0.0098(13) 0.0059(14)
C3 0.039(2) 0.0312(19) 0.0317(17) -0.0036(15) 0.0091(14) 0.0069(16)
C11 0.0250(16) 0.0264(18) 0.0348(17) 0.0064(14) 0.0073(13) 0.0040(13)
C1 0.0265(17) 0.0275(18) 0.0380(18) -0.0031(15) 0.0048(14) 0.0015(14)
C2 0.038(2) 0.0269(19) 0.0323(17) -0.0065(14) 0.0033(14) 0.0033(15)
C9 0.0290(17) 0.0241(17) 0.0306(16) 0.0058(14) 0.0026(13) 0.0052(13)
C8 0.0314(18) 0.0271(18) 0.0348(17) 0.0031(14) 0.0111(14) 0.0086(14)
C20 0.0252(17) 0.033(2) 0.0416(18) 0.0039(16) 0.0071(14) 0.0041(14)
C33 0.0303(18) 0.046(2) 0.0241(15) -0.0063(15) 0.0023(13) -0.0058(16)
C34 0.0360(19) 0.035(2) 0.0406(19) -0.0052(16) 0.0152(15) -0.0056(16)
C19 0.0368(19) 0.034(2) 0.0308(16) 0.0043(15) 0.0092(14) 0.0103(15)
C31 0.039(2) 0.042(2) 0.044(2) 0.0007(18) 0.0097(16) 0.0022(17)
C35 0.0323(19) 0.038(2) 0.0393(19) 0.0093(16) 0.0087(15) 0.0011(15)
C28 0.024(2) 0.103(4) 0.059(3) 0.045(3) 0.0043(18) -0.002(2)
C15 0.042(2) 0.047(2) 0.042(2) -0.0021(18) 0.0003(17) 0.0072(18)
C29 0.049(2) 0.051(3) 0.0283(17) -0.0068(17) 0.0006(16) -0.0154(19)
C36 0.0332(19) 0.058(3) 0.0305(17) 0.0123(18) -0.0008(14) -0.0056(18)
C7 0.0357(19) 0.0294(19) 0.0268(15) 0.0054(14) 0.0065(13) 0.0083(15)
C6 0.0337(19) 0.038(2) 0.0306(17) 0.0056(15) -0.0030(14) 0.0084(16)
C25 0.037(2) 0.058(3) 0.0314(18) 0.0004(18) 0.0061(15) -0.0118(18)
C13 0.033(2) 0.045(2) 0.062(2) -0.003(2) -0.0026(18) 0.0080(18)
C21 0.044(2) 0.103(4) 0.031(2) 0.016(2) -0.0028(17) -0.040(3)
C16 0.055(2) 0.046(2) 0.040(2) -0.0014(18) 0.0055(18) 0.021(2)
C14 0.057(3) 0.047(2) 0.039(2) 0.0117(18) -0.0007(18) 0.010(2)
C24 0.0303(19) 0.051(3) 0.041(2) 0.0137(18) 0.0047(15) -0.0042(17)
C27 0.037(2) 0.054(3) 0.072(3) 0.023(2) 0.022(2) 0.0067(19)
C26 0.041(2) 0.047(2) 0.053(2) 0.000(2) 0.0208(18) -0.0112(19)
C23 0.046(2) 0.038(2) 0.055(2) 0.0094(19) 0.0138(19) -0.0068(18)
C37 0.058(3) 0.037(2) 0.0386(19) -0.0037(17) 0.0042(17) -0.0070(19)
C17 0.039(2) 0.060(3) 0.0362(19) 0.0010(18) 0.0020(16) 0.0081(19)
C40 0.045(2) 0.071(3) 0.047(2) -0.012(2) 0.0122(18) -0.013(2)
C30 0.053(2) 0.044(2) 0.040(2) -0.0091(18) 0.0079(18) -0.0081(19)
C22 0.061(3) 0.061(3) 0.040(2) -0.007(2) 0.017(2) -0.033(2)
C18 0.056(3) 0.050(3) 0.058(3) -0.012(2) 0.005(2) -0.014(2)
C39 0.049(3) 0.077(4) 0.053(3) -0.001(2) -0.002(2) 0.002(2)
C38 0.074(3) 0.062(3) 0.056(3) 0.010(2) 0.005(2) 0.002(3)
O2 0.082(5) 0.048(4) 0.116(6) 0.008(4) 0.050(4) 0.013(3)
C44 0.160(12) 0.076(9) 0.117(12) 0.019(7) 0.044(10) 0.031(10)
C42 0.095(9) 0.052(6) 0.109(9) 0.007(6) 0.016(7) 0.007(5)
C41 0.107(7) 0.047(5) 0.072(6) -0.010(5) 0.037(5) 0.007(5)
C43 0.095(16) 0.072(7) 0.069(11) 0.020(7) 0.026(10) -0.004(6)
C48A 0.069(9) 0.106(8) 0.087(9) 0.008(7) 0.005(7) 0.000(7)
C46A 0.072(8) 0.093(9) 0.077(8) 0.008(7) -0.033(6) -0.010(7)
O3A 0.069(7) 0.109(8) 0.090(7) -0.005(6) 0.007(5) -0.005(6)
C45A 0.060(7) 0.096(9) 0.077(8) -0.002(7) -0.018(6) -0.019(7)
C47A 0.069(9) 0.097(9) 0.081(9) 0.020(7) -0.014(7) 0.000(7)
O3B 0.135(17) 0.096(14) 0.17(2) 0.026(15) -0.082(16) -0.016(11)
C45B 0.137(18) 0.11(2) 0.23(3) 0.02(2) -0.06(2) -0.015(13)
C46B 0.11(2) 0.087(16) 0.24(3) 0.05(2) -0.05(2) 0.002(15)
C47B 0.13(2) 0.100(16) 0.22(3) 0.06(2) -0.04(2) 0.007(15)
C48B 0.139(17) 0.073(15) 0.17(3) -0.021(18) -0.05(2) -0.017(12)

loop_
_atom_type_symbol
_atom_type_description
_atom_type_scat_dispersion_real
_atom_type_scat_dispersion_imag
_atom_type_scat_source
C C 0.0033 0.0016 'International Tables Vol C Tables 4.2.6.8 and 6.1.1.4'
H H 0.0000 0.0000 'International Tables Vol C Tables 4.2.6.8 and 6.1.1.4'
Ce Ce -0.2486 2.6331 'International Tables Vol C Tables 4.2.6.8 and 6.1.1.4'
Ge Ge 0.1547 1.8001 'International Tables Vol C Tables 4.2.6.8 and 6.1.1.4'
K K 0.2009 0.2494 'International Tables Vol C Tables 4.2.6.8 and 6.1.1.4'
O O 0.0106 0.0060 'International Tables Vol C Tables 4.2.6.8 and 6.1.1.4'
Si Si 0.0817 0.0704 'International Tables Vol C Tables 4.2.6.8 and 6.1.1.4'

loop_
_exptl_crystal_face_index_h
_exptl_crystal_face_index_k
_exptl_crystal_face_index_l
_exptl_crystal_face_perp_dist
1 0 -2 0.0320
-1 0 2 0.0250
1 -6 1 0.0940
-1 8 -2 0.1190
0 -4 -1 0.0830
1 11 3 0.0810
2 1 6 0.1100
-1 -1 -3 0.1220
3 2 -7 0.0320
2 -3 6 0.1150
-2 3 -5 0.1250

loop_
_geom_angle_atom_site_label_1
_geom_angle_atom_site_label_2
_geom_angle_atom_site_label_3
_geom_angle
_geom_angle_site_symmetry_1
_geom_angle_site_symmetry_3
_geom_angle_publ_flag
Ge1 Ce1 Ge1 69.549(10) . 7_666 ?
C12 Ce1 Ge1 93.07(6) . 7_666 ?
C12 Ce1 Ge1 38.01(6) . . ?
C12 Ce1 C9 55.90(9) . . ?
C5 Ce1 Ge1 132.88(7) . 7_666 ?
C5 Ce1 Ge1 133.73(8) . . ?
C5 Ce1 C12 95.85(10) . . ?
C5 Ce1 C4 29.81(10) . . ?
C5 Ce1 C10 95.82(10) . . ?
C5 Ce1 C3 57.04(11) . . ?
C5 Ce1 C11 81.05(10) . . ?
C5 Ce1 C1 83.99(10) . . ?
C5 Ce1 C2 77.28(11) . . ?
C5 Ce1 C9 125.02(9) . . ?
C5 Ce1 C8 75.81(10) . . ?
C5 Ce1 C7 56.47(10) . . ?
C4 Ce1 Ge1 133.41(7) . . ?
C4 Ce1 Ge1 156.09(7) . 7_666 ?
C4 Ce1 C12 103.75(10) . . ?
C4 Ce1 C10 79.34(9) . . ?
C4 Ce1 C11 78.22(10) . . ?
C4 Ce1 C1 75.54(10) . . ?
C4 Ce1 C9 105.55(9) . . ?
C4 Ce1 C8 82.60(10) . . ?
C10 Ce1 Ge1 56.28(6) . . ?
C10 Ce1 Ge1 124.56(6) . 7_666 ?
C10 Ce1 C12 50.77(9) . . ?
C10 Ce1 C9 29.22(9) . . ?
C3 Ce1 Ge1 143.36(8) . 7_666 ?
C3 Ce1 Ge1 134.31(7) . . ?
C3 Ce1 C12 122.79(10) . . ?
C3 Ce1 C4 29.70(10) . . ?
C3 Ce1 C10 80.39(10) . . ?
C3 Ce1 C11 93.36(10) . . ?
C3 Ce1 C1 56.18(10) . . ?
C3 Ce1 C2 29.78(10) . . ?
C3 Ce1 C9 96.84(10) . . ?
C3 Ce1 C8 75.70(10) . . ?
C3 Ce1 C7 84.03(10) . . ?
C11 Ce1 Ge1 56.39(7) . . ?
C11 Ce1 Ge1 121.67(7) . 7_666 ?
C11 Ce1 C12 29.56(9) . . ?
C11 Ce1 C10 29.29(10) . . ?
C11 Ce1 C9 50.50(9) . . ?
C1 Ce1 Ge1 87.87(7) . 7_666 ?
C1 Ce1 Ge1 142.06(7) . . ?
C1 Ce1 C12 178.84(9) . . ?
C1 Ce1 C10 128.09(10) . . ?
C1 Ce1 C11 149.36(9) . . ?
C1 Ce1 C9 123.30(10) . . ?
C1 Ce1 C8 29.42(10) . . ?
C2 Ce1 Ge1 113.77(7) . 7_666 ?
C2 Ce1 Ge1 137.47(7) . . ?
C2 Ce1 C12 149.20(10) . . ?
C2 Ce1 C4 56.52(10) . . ?
C2 Ce1 C10 99.54(10) . . ?
C2 Ce1 C11 120.19(10) . . ?
C2 Ce1 C1 29.65(10) . . ?
C2 Ce1 C9 103.41(10) . . ?
C2 Ce1 C8 56.32(10) . . ?
C2 Ce1 C7 76.74(10) . . ?
C9 Ce1 Ge1 97.92(6) . 7_666 ?
C9 Ce1 Ge1 37.89(7) . . ?
C8 Ce1 Ge1 74.71(6) . 7_666 ?
C8 Ce1 Ge1 143.99(7) . . ?
C8 Ce1 C12 151.61(10) . . ?
C8 Ce1 C10 155.45(9) . . ?
C8 Ce1 C11 156.79(10) . . ?
C8 Ce1 C9 149.76(10) . . ?
C7 Ce1 Ge1 141.39(7) . . ?
C7 Ce1 Ge1 80.69(7) . 7_666 ?
C7 Ce1 C12 124.58(10) . . ?
C7 Ce1 C4 75.80(10) . . ?
C7 Ce1 C10 152.27(9) . . ?
C7 Ce1 C11 130.73(10) . . ?
C7 Ce1 C1 56.24(10) . . ?
C7 Ce1 C9 178.51(9) . . ?
C7 Ce1 C8 29.35(10) . . ?
C6 Ce1 Ge1 136.82(8) . . ?
C6 Ce1 Ge1 103.11(7) . 7_666 ?
C6 Ce1 C12 103.84(10) . . ?
C6 Ce1 C5 29.97(10) . . ?
C6 Ce1 C4 56.72(10) . . ?
C6 Ce1 C10 123.43(10) . . ?
C6 Ce1 C3 77.25(11) . . ?
C6 Ce1 C11 101.77(10) . . ?
C6 Ce1 C1 76.58(11) . . ?
C6 Ce1 C2 85.24(11) . . ?
C6 Ce1 C9 151.73(10) . . ?
C6 Ce1 C8 56.19(11) . . ?
C6 Ce1 C7 29.67(10) . . ?
C32 Ce2 C31 29.34(11) . . ?
C32 Ce2 C28 176.52(15) . . ?
C32 Ce2 C21 153.01(16) . . ?
C32 Ce2 C26 120.72(11) . . ?
C33 Ce2 C32 29.68(11) . . ?
C33 Ce2 C31 56.18(11) . . ?
C33 Ce2 C28 147.66(16) . . ?
C33 Ce2 C25 95.82(10) . . ?
C33 Ce2 C21 177.25(15) . . ?
C33 Ce2 C24 104.38(11) . . ?
C33 Ce2 C27 121.17(13) . . ?
C33 Ce2 C26 102.12(11) . . ?
C33 Ce2 C22 152.46(14) . . ?
C34 Ce2 C32 56.55(11) . . ?
C34 Ce2 C33 29.74(11) . . ?
C34 Ce2 C31 76.24(11) . . ?
C34 Ce2 C35 29.92(11) . . ?
C34 Ce2 C28 121.74(15) . . ?
C34 Ce2 C25 105.23(11) . . ?
C34 Ce2 C21 148.29(15) . . ?
C34 Ce2 C24 125.43(11) . . ?
C34 Ce2 C27 102.73(12) . . ?
C34 Ce2 C26 96.32(11) . . ?
C34 Ce2 C30 84.01(11) . . ?
C34 Ce2 C22 177.78(14) . . ?
C31 Ce2 C21 126.54(15) . . ?
C35 Ce2 C32 76.60(11) . . ?
C35 Ce2 C33 56.75(11) . . ?
C35 Ce2 C31 84.07(11) . . ?
C35 Ce2 C28 103.14(13) . . ?
C35 Ce2 C25 126.49(12) . . ?
C35 Ce2 C21 122.07(13) . . ?
C35 Ce2 C24 153.14(12) . . ?
C35 Ce2 C27 97.04(12) . . ?
C35 Ce2 C26 105.80(11) . . ?
C35 Ce2 C22 148.09(13) . . ?
C28 Ce2 C31 154.10(16) . . ?
C28 Ce2 C21 29.61(16) . . ?
C28 Ce2 C26 55.92(15) . . ?
C29 Ce2 C32 76.09(11) . . ?
C29 Ce2 C33 83.98(10) . . ?
C29 Ce2 C34 76.65(11) . . ?
C29 Ce2 C31 56.27(12) . . ?
C29 Ce2 C35 56.77(12) . . ?
C29 Ce2 C28 106.74(13) . . ?
C29 Ce2 C36 29.77(12) . . ?
C29 Ce2 C25 175.76(13) . . ?
C29 Ce2 C21 97.36(12) . . ?
C29 Ce2 C24 146.70(13) . . ?
C29 Ce2 C27 127.64(13) . . ?
C29 Ce2 C26 154.53(13) . . ?
C29 Ce2 C23 120.67(13) . . ?
C29 Ce2 C30 29.67(12) . . ?
C29 Ce2 C22 102.64(12) . . ?
C36 Ce2 C32 84.24(11) . . ?
C36 Ce2 C33 76.83(11) . . ?
C36 Ce2 C34 57.03(11) . . ?
C36 Ce2 C31 76.45(11) . . ?
C36 Ce2 C35 30.03(12) . . ?
C36 Ce2 C28 97.25(12) . . ?
C36 Ce2 C25 154.21(13) . . ?
C36 Ce2 C21 103.15(11) . . ?
C36 Ce2 C24 176.43(13) . . ?
C36 Ce2 C27 106.50(12) . . ?
C36 Ce2 C26 127.02(13) . . ?
C36 Ce2 C23 147.21(13) . . ?
C36 Ce2 C30 56.64(13) . . ?
C36 Ce2 C22 121.44(12) . . ?
C25 Ce2 C32 101.67(11) . . ?
C25 Ce2 C31 120.22(12) . . ?
C25 Ce2 C28 75.63(13) . . ?
C25 Ce2 C21 83.02(11) . . ?
C25 Ce2 C27 55.96(13) . . ?
C25 Ce2 C26 29.61(12) . . ?
C25 Ce2 C22 75.63(12) . . ?
C24 Ce2 C32 95.19(11) . . ?
C24 Ce2 C31 101.35(11) . . ?
C24 Ce2 C28 83.51(11) . . ?
C24 Ce2 C25 29.34(12) . . ?
C24 Ce2 C21 75.81(12) . . ?
C24 Ce2 C27 75.85(12) . . ?
C24 Ce2 C26 56.21(12) . . ?
C24 Ce2 C22 56.19(12) . . ?
C27 Ce2 C32 147.05(13) . . ?
C27 Ce2 C31 175.81(13) . . ?
C27 Ce2 C28 29.48(16) . . ?
C27 Ce2 C21 56.13(16) . . ?
C27 Ce2 C26 29.28(13) . . ?
C26 Ce2 C31 146.55(12) . . ?
C26 Ce2 C21 75.65(13) . . ?
C23 Ce2 C32 104.09(12) . . ?
C23 Ce2 C33 124.96(12) . . ?
C23 Ce2 C34 152.40(12) . . ?
C23 Ce2 C31 95.26(12) . . ?
C23 Ce2 C35 177.24(12) . . ?
C23 Ce2 C28 76.34(14) . . ?
C23 Ce2 C25 56.12(13) . . ?
C23 Ce2 C21 56.33(14) . . ?
C23 Ce2 C24 29.63(12) . . ?
C23 Ce2 C27 83.82(13) . . ?
C23 Ce2 C26 76.22(12) . . ?
C23 Ce2 C30 101.53(13) . . ?
C23 Ce2 C22 29.63(13) . . ?
C30 Ce2 C32 55.99(11) . . ?
C30 Ce2 C33 76.05(11) . . ?
C30 Ce2 C31 29.42(12) . . ?
C30 Ce2 C35 76.58(12) . . ?
C30 Ce2 C28 127.42(15) . . ?
C30 Ce2 C25 146.22(13) . . ?
C30 Ce2 C21 106.29(14) . . ?
C30 Ce2 C24 120.21(13) . . ?
C30 Ce2 C27 154.77(14) . . ?
C30 Ce2 C26 175.69(13) . . ?
C30 Ce2 C22 96.40(13) . . ?
C22 Ce2 C32 125.42(14) . . ?
C22 Ce2 C31 105.16(13) . . ?
C22 Ce2 C28 56.35(17) . . ?
C22 Ce2 C21 29.54(15) . . ?
C22 Ce2 C27 76.00(14) . . ?
C22 Ce2 C26 83.45(12) . . ?
Ce1 Ge1 Ce1 110.450(11) . 7_666 ?
Ce1 Ge1 K2 137.407(18) 7_666 . ?
Ce1 Ge1 K2 111.472(17) . . ?
C12 Ge1 Ce1 129.36(9) . 7_666 ?
C12 Ge1 Ce1 63.28(10) . . ?
C12 Ge1 K2 66.64(9) . . ?
C12 Ge1 C9 86.46(13) . . ?
C9 Ge1 Ce1 139.28(10) . 7_666 ?
C9 Ge1 Ce1 64.66(9) . . ?
C9 Ge1 K2 68.67(10) . . ?
O1 K2 Ge1 84.05(6) . . ?
O1 K2 C12 108.76(8) . . ?
O1 K2 C10 129.35(8) . . ?
O1 K2 C11 133.15(8) . . ?
O1 K2 C9 103.94(8) . . ?
O1 K2 C28 76.74(11) . . ?
O1 K2 C25 103.12(10) . . ?
O1 K2 C21 98.13(13) . . ?
O1 K2 C24 128.18(10) . . ?
O1 K2 C27 69.20(9) . . ?
O1 K2 C26 79.84(10) . . ?
O1 K2 C23 139.23(10) . . ?
O1 K2 C22 123.69(11) . . ?
C12 K2 Ge1 33.61(6) . . ?
C12 K2 C9 48.28(8) . . ?
C12 K2 C28 174.43(12) . . ?
C12 K2 C27 157.49(11) . . ?
C10 K2 Ge1 50.10(6) . . ?
C10 K2 C12 44.76(8) . . ?
C10 K2 C9 25.64(8) . . ?
C10 K2 C28 131.12(14) . . ?
C10 K2 C25 126.48(10) . . ?
C10 K2 C21 106.65(12) . . ?
C10 K2 C27 153.30(11) . . ?
C10 K2 C26 150.80(10) . . ?
C10 K2 C22 89.66(10) . . ?
C11 K2 Ge1 50.29(6) . . ?
C11 K2 C12 26.13(8) . . ?
C11 K2 C10 26.51(9) . . ?
C11 K2 C9 44.42(8) . . ?
C11 K2 C28 148.38(13) . . ?
C11 K2 C25 109.52(10) . . ?
C11 K2 C21 123.76(13) . . ?
C11 K2 C24 91.17(10) . . ?
C11 K2 C27 155.25(10) . . ?
C11 K2 C26 134.59(10) . . ?
C11 K2 C23 87.46(10) . . ?
C11 K2 C22 100.50(11) . . ?
C9 K2 Ge1 33.45(6) . . ?
C28 K2 Ge1 149.42(8) . . ?
C28 K2 C9 130.46(12) . . ?
C28 K2 C27 24.74(13) . . ?
C25 K2 Ge1 145.30(7) . . ?
C25 K2 C12 114.92(9) . . ?
C25 K2 C9 151.97(10) . . ?
C25 K2 C28 63.62(11) . . ?
C25 K2 C21 70.62(10) . . ?
C25 K2 C27 47.44(11) . . ?
C25 K2 C26 25.52(11) . . ?
C21 K2 Ge1 142.81(8) . . ?
C21 K2 C12 149.64(13) . . ?
C21 K2 C9 112.29(11) . . ?
C21 K2 C28 25.22(13) . . ?
C21 K2 C27 47.34(14) . . ?
C21 K2 C26 63.76(11) . . ?
C24 K2 Ge1 139.30(7) . . ?
C24 K2 C12 105.92(9) . . ?
C24 K2 C10 102.37(10) . . ?
C24 K2 C9 127.88(10) . . ?
C24 K2 C28 70.37(10) . . ?
C24 K2 C25 25.83(11) . . ?
C24 K2 C21 65.27(10) . . ?
C24 K2 C27 64.08(10) . . ?
C24 K2 C26 48.45(11) . . ?
C24 K2 C23 26.23(11) . . ?
C24 K2 C22 49.27(11) . . ?
C27 K2 Ge1 153.24(8) . . ?
C27 K2 C9 153.94(11) . . ?
C26 K2 Ge1 151.23(8) . . ?
C26 K2 C12 133.76(10) . . ?
C26 K2 C9 175.12(9) . . ?
C26 K2 C28 46.94(13) . . ?
C26 K2 C27 24.73(11) . . ?
C23 K2 Ge1 136.43(8) . . ?
C23 K2 C12 110.31(10) . . ?
C23 K2 C10 87.77(9) . . ?
C23 K2 C9 110.42(10) . . ?
C23 K2 C28 64.49(12) . . ?
C23 K2 C25 48.98(11) . . ?
C23 K2 C21 48.83(13) . . ?
C23 K2 C27 70.28(11) . . ?
C23 K2 C26 64.92(10) . . ?
C23 K2 C22 26.11(12) . . ?
C22 K2 Ge1 137.80(8) . . ?
C22 K2 C12 126.47(11) . . ?
C22 K2 C9 104.62(10) . . ?
C22 K2 C28 47.97(14) . . ?
C22 K2 C25 65.23(10) . . ?
C22 K2 C21 25.72(13) . . ?
C22 K2 C27 63.91(12) . . ?
C22 K2 C26 70.56(11) . . ?
K3 K3 Ce2 0(9) 2_556 2_556 ?
K3 K3 C32 0(10) 2_556 . ?
K3 K3 C32 0(10) 2_556 2_556 ?
K3 K3 C33 0(10) 2_556 . ?
K3 K3 C33 0(10) 2_556 2_556 ?
K3 K3 C34 0(10) 2_556 2_556 ?
K3 K3 C34 0(10) 2_556 . ?
K3 K3 C31 0(10) 2_556 . ?
K3 K3 C35 0(10) 2_556 . ?
K3 K3 C35 0(10) 2_556 2_556 ?
K3 K3 C29 0(10) 2_556 2_556 ?
K3 K3 C29 0(10) 2_556 . ?
K3 K3 C36 0(10) 2_556 2_556 ?
K3 K3 C36 0(10) 2_556 . ?
K3 K3 C30 0(10) 2_556 . ?
K3 K3 O2 0(10) 2_556 . ?
C32 K3 Ce2 122.52(7) . 2_556 ?
C32 K3 Ce2 35.90(6) 2_556 2_556 ?
C32 K3 C32 124.90(15) . 2_556 ?
C32 K3 C33 150.08(11) . 2_556 ?
C32 K3 C33 25.82(10) . . ?
C32 K3 C33 25.81(10) 2_556 2_556 ?
C32 K3 C33 150.08(11) 2_556 . ?
C32 K3 C34 48.71(10) 2_556 2_556 ?
C32 K3 C34 155.52(10) 2_556 . ?
C32 K3 C34 155.52(9) . 2_556 ?
C32 K3 C34 48.71(10) . . ?
C32 K3 C35 65.36(9) 2_556 2_556 ?
C32 K3 C35 132.61(9) . 2_556 ?
C32 K3 C35 65.36(9) . . ?
C32 K3 C35 132.61(9) 2_556 . ?
C32 K3 C36 71.53(9) 2_556 2_556 ?
C32 K3 C36 107.54(10) 2_556 . ?
C32 K3 C36 107.54(10) . 2_556 ?
C32 K3 C36 71.53(9) . . ?
C33 K3 Ce2 142.25(7) . 2_556 ?
C33 K3 Ce2 35.71(6) 2_556 2_556 ?
C33 K3 C33 175.85(15) . 2_556 ?
C33 K3 C34 157.03(10) 2_556 . ?
C33 K3 C34 25.69(9) . . ?
C33 K3 C34 157.04(10) . 2_556 ?
C33 K3 C34 25.69(10) 2_556 2_556 ?
C33 K3 C35 48.67(9) . . ?
C33 K3 C35 132.90(9) 2_556 . ?
C33 K3 C35 48.67(9) 2_556 2_556 ?
C33 K3 C35 132.90(9) . 2_556 ?
C33 K3 C36 65.22(9) . . ?
C33 K3 C36 65.22(9) 2_556 2_556 ?
C33 K3 C36 114.71(9) . 2_556 ?
C33 K3 C36 114.70(9) 2_556 . ?
C34 K3 Ce2 166.31(7) . 2_556 ?
C34 K3 Ce2 35.68(7) 2_556 2_556 ?
C34 K3 C34 148.61(14) . 2_556 ?
C31 K3 Ce2 111.12(7) . 2_556 ?
C31 K3 C32 25.77(10) . . ?
C31 K3 C32 101.37(11) . 2_556 ?
C31 K3 C33 48.76(10) . . ?
C31 K3 C33 127.17(11) . 2_556 ?
C31 K3 C34 65.38(10) . . ?
C31 K3 C34 145.90(10) . 2_556 ?
C31 K3 C35 137.74(10) . 2_556 ?
C31 K3 C35 71.78(10) . . ?
C31 K3 C29 48.82(10) . . ?
C31 K3 C29 89.09(11) . 2_556 ?
C31 K3 C36 112.79(11) . 2_556 ?
C31 K3 C36 65.62(10) . . ?
C31 K3 C30 25.85(10) . . ?
C35 K3 Ce2 35.71(7) 2_556 2_556 ?
C35 K3 Ce2 167.83(7) . 2_556 ?
C35 K3 C34 25.82(9) . . ?
C35 K3 C34 138.42(10) . 2_556 ?
C35 K3 C34 25.82(9) 2_556 2_556 ?
C35 K3 C34 138.42(10) 2_556 . ?
C35 K3 C35 147.35(14) . 2_556 ?
C29 K3 Ce2 123.72(8) . 2_556 ?
C29 K3 Ce2 35.27(6) 2_556 2_556 ?
C29 K3 C32 65.01(9) 2_556 2_556 ?
C29 K3 C32 65.01(10) . . ?
C29 K3 C32 90.70(10) . 2_556 ?
C29 K3 C32 90.70(10) 2_556 . ?
C29 K3 C33 107.08(9) . 2_556 ?
C29 K3 C33 107.08(9) 2_556 . ?
C29 K3 C33 70.99(9) 2_556 2_556 ?
C29 K3 C33 70.98(9) . . ?
C29 K3 C34 131.53(10) . 2_556 ?
C29 K3 C34 131.53(10) 2_556 . ?
C29 K3 C34 64.97(10) . . ?
C29 K3 C34 64.97(10) 2_556 2_556 ?
C29 K3 C35 48.67(10) 2_556 2_556 ?
C29 K3 C35 155.46(9) 2_556 . ?
C29 K3 C35 155.46(9) . 2_556 ?
C29 K3 C35 48.67(10) . . ?
C29 K3 C29 127.35(17) 2_556 . ?
C29 K3 C36 25.74(11) 2_556 2_556 ?
C29 K3 C36 152.37(12) . 2_556 ?
C29 K3 C36 25.74(11) . . ?
C29 K3 C36 152.37(12) 2_556 . ?
C36 K3 Ce2 35.63(6) 2_556 2_556 ?
C36 K3 Ce2 143.41(7) . 2_556 ?
C36 K3 C34 131.87(9) . 2_556 ?
C36 K3 C34 131.87(9) 2_556 . ?
C36 K3 C34 48.82(10) 2_556 2_556 ?
C36 K3 C34 48.82(10) . . ?
C36 K3 C35 25.94(10) 2_556 2_556 ?
C36 K3 C35 155.32(10) 2_556 . ?
C36 K3 C35 155.32(10) . 2_556 ?
C36 K3 C35 25.94(10) . . ?
C36 K3 C36 178.09(16) 2_556 . ?
C30 K3 Ce2 111.79(8) . 2_556 ?
C30 K3 C32 48.57(10) . . ?
C30 K3 C32 88.12(10) . 2_556 ?
C30 K3 C33 64.99(10) . . ?
C30 K3 C33 111.62(10) . 2_556 ?
C30 K3 C34 71.24(10) . . ?
C30 K3 C34 136.70(10) . 2_556 ?
C30 K3 C35 147.08(11) . 2_556 ?
C30 K3 C35 65.33(10) . . ?
C30 K3 C29 103.56(12) . 2_556 ?
C30 K3 C29 25.80(11) . . ?
C30 K3 C36 48.82(11) . . ?
C30 K3 C36 129.30(12) . 2_556 ?
O2 K3 Ce2 106.32(14) . 2_556 ?
O2 K3 C32 126.75(16) . 2_556 ?
O2 K3 C32 106.67(16) . . ?
O2 K3 C33 82.95(16) . . ?
O2 K3 C33 101.08(16) . 2_556 ?
O2 K3 C34 78.99(16) . 2_556 ?
O2 K3 C34 70.93(16) . . ?
O2 K3 C31 131.64(16) . . ?
O2 K3 C35 70.68(16) . 2_556 ?
O2 K3 C35 78.05(16) . . ?
O2 K3 C29 105.52(17) . 2_556 ?
O2 K3 C29 125.52(16) . . ?
O2 K3 C36 99.90(17) . . ?
O2 K3 C36 81.96(16) . 2_556 ?
O2 K3 C30 141.74(16) . . ?
K1 K1 Ce1 0(5) 5_676 5_676 ?
K1 K1 C5 0(10) 5_676 . ?
K1 K1 C5 0(10) 5_676 5_676 ?
K1 K1 C4 0(10) 5_676 5_676 ?
K1 K1 C4 0(10) 5_676 . ?
K1 K1 C3 0(10) 5_676 . ?
K1 K1 C3 0(10) 5_676 5_676 ?
K1 K1 C1 0(10) 5_676 . ?
K1 K1 C1 0(10) 5_676 5_676 ?
K1 K1 C2 0(10) 5_676 5_676 ?
K1 K1 C2 0(10) 5_676 . ?
K1 K1 C8 0(10) 5_676 5_676 ?
K1 K1 C8 0(10) 5_676 . ?
K1 K1 C7 0(10) 5_676 5_676 ?
K1 K1 C7 0(10) 5_676 . ?
K1 K1 C6 0(10) 5_676 5_676 ?
K1 K1 C6 0(10) 5_676 . ?
C5 K1 Ce1 37.43(6) 5_676 5_676 ?
C5 K1 Ce1 142.57(6) . 5_676 ?
C5 K1 C5 180.0 5_676 . ?
C5 K1 C2 68.84(9) 5_676 5_676 ?
C5 K1 C2 68.84(9) . . ?
C5 K1 C2 111.16(9) 5_676 . ?
C5 K1 C2 111.16(9) . 5_676 ?
C5 K1 C6 152.99(9) . 5_676 ?
C5 K1 C6 27.01(9) . . ?
C5 K1 C6 27.00(9) 5_676 5_676 ?
C5 K1 C6 153.00(9) 5_676 . ?
C4 K1 Ce1 142.21(6) . 5_676 ?
C4 K1 Ce1 37.79(6) 5_676 5_676 ?
C4 K1 C5 27.36(9) 5_676 5_676 ?
C4 K1 C5 152.64(9) 5_676 . ?
C4 K1 C5 27.36(9) . . ?
C4 K1 C5 152.64(9) . 5_676 ?
C4 K1 C4 180.0 . 5_676 ?
C4 K1 C3 152.69(10) . 5_676 ?
C4 K1 C3 27.31(10) . . ?
C4 K1 C3 27.31(10) 5_676 5_676 ?
C4 K1 C3 152.69(10) 5_676 . ?
C4 K1 C1 69.24(9) 5_676 5_676 ?
C4 K1 C1 110.76(9) 5_676 . ?
C4 K1 C1 69.24(9) . . ?
C4 K1 C1 110.76(9) . 5_676 ?
C4 K1 C2 128.53(9) 5_676 . ?
C4 K1 C2 51.47(9) 5_676 5_676 ?
C4 K1 C2 51.47(9) . . ?
C4 K1 C2 128.53(9) . 5_676 ?
C4 K1 C8 75.84(9) . . ?
C4 K1 C8 75.84(9) 5_676 5_676 ?
C4 K1 C8 104.16(9) 5_676 . ?
C4 K1 C8 104.16(9) . 5_676 ?
C4 K1 C7 110.99(9) 5_676 . ?
C4 K1 C7 69.01(9) 5_676 5_676 ?
C4 K1 C7 110.99(9) . 5_676 ?
C4 K1 C7 69.01(9) . . ?
C4 K1 C6 128.48(9) . 5_676 ?
C4 K1 C6 51.52(9) . . ?
C4 K1 C6 51.52(9) 5_676 5_676 ?
C4 K1 C6 128.48(9) 5_676 . ?
C3 K1 Ce1 37.54(6) 5_676 5_676 ?
C3 K1 Ce1 142.46(6) . 5_676 ?
C3 K1 C5 128.53(9) 5_676 . ?
C3 K1 C5 51.47(9) 5_676 5_676 ?
C3 K1 C5 51.47(9) . . ?
C3 K1 C5 128.53(9) . 5_676 ?
C3 K1 C3 180.0 . 5_676 ?
C3 K1 C2 26.95(9) . . ?
C3 K1 C2 26.95(9) 5_676 5_676 ?
C3 K1 C2 153.04(9) 5_676 . ?
C3 K1 C2 153.05(9) . 5_676 ?
C3 K1 C7 104.76(9) 5_676 . ?
C3 K1 C7 75.23(9) 5_676 5_676 ?
C3 K1 C7 104.77(9) . 5_676 ?
C3 K1 C7 75.24(9) . . ?
C3 K1 C6 68.79(9) 5_676 5_676 ?
C3 K1 C6 111.21(9) 5_676 . ?
C3 K1 C6 111.21(9) . 5_676 ?
C3 K1 C6 68.79(9) . . ?
C1 K1 Ce1 141.91(7) . 5_676 ?
C1 K1 Ce1 38.10(7) 5_676 5_676 ?
C1 K1 C5 104.48(9) . 5_676 ?
C1 K1 C5 75.52(9) 5_676 5_676 ?
C1 K1 C5 104.48(9) 5_676 . ?
C1 K1 C5 75.52(9) . . ?
C1 K1 C3 51.17(9) 5_676 5_676 ?
C1 K1 C3 51.18(9) . . ?
C1 K1 C3 128.82(9) . 5_676 ?
C1 K1 C3 128.83(9) 5_676 . ?
C1 K1 C1 180.0 . 5_676 ?
C1 K1 C2 152.98(9) . 5_676 ?
C1 K1 C2 27.01(9) 5_676 5_676 ?
C1 K1 C2 152.99(9) 5_676 . ?
C1 K1 C2 27.02(9) . . ?
C1 K1 C7 51.27(9) . . ?
C1 K1 C7 51.27(9) 5_676 5_676 ?
C1 K1 C7 128.73(9) 5_676 . ?
C1 K1 C7 128.73(9) . 5_676 ?
C1 K1 C6 68.72(9) . . ?
C1 K1 C6 111.27(9) 5_676 . ?
C1 K1 C6 68.72(9) 5_676 5_676 ?
C1 K1 C6 111.28(9) . 5_676 ?
C2 K1 Ce1 142.27(6) . 5_676 ?
C2 K1 Ce1 37.73(6) 5_676 5_676 ?
C2 K1 C2 180.0 5_676 . ?
C8 K1 Ce1 141.96(7) . 5_676 ?
C8 K1 Ce1 38.04(7) 5_676 5_676 ?
C8 K1 C5 68.73(9) . . ?
C8 K1 C5 111.27(9) 5_676 . ?
C8 K1 C5 111.27(9) . 5_676 ?
C8 K1 C5 68.73(9) 5_676 5_676 ?
C8 K1 C3 68.80(9) . . ?
C8 K1 C3 111.20(9) . 5_676 ?
C8 K1 C3 68.80(9) 5_676 5_676 ?
C8 K1 C3 111.20(9) 5_676 . ?
C8 K1 C1 27.22(9) . . ?
C8 K1 C1 27.22(9) 5_676 5_676 ?
C8 K1 C1 152.78(9) . 5_676 ?
C8 K1 C1 152.79(9) 5_676 . ?
C8 K1 C2 51.25(9) . . ?
C8 K1 C2 128.75(9) . 5_676 ?
C8 K1 C2 51.25(9) 5_676 5_676 ?
C8 K1 C2 128.75(9) 5_676 . ?
C8 K1 C8 180.00(10) 5_676 . ?
C8 K1 C7 153.01(9) . 5_676 ?
C8 K1 C7 26.99(9) . . ?
C8 K1 C7 26.99(9) 5_676 5_676 ?
C8 K1 C7 153.01(9) 5_676 . ?
C8 K1 C6 51.01(9) . . ?
C8 K1 C6 51.01(9) 5_676 5_676 ?
C8 K1 C6 129.00(10) . 5_676 ?
C8 K1 C6 128.99(10) 5_676 . ?
C7 K1 Ce1 142.30(6) . 5_676 ?
C7 K1 Ce1 37.70(6) 5_676 5_676 ?
C7 K1 C5 129.00(9) 5_676 . ?
C7 K1 C5 51.00(9) 5_676 5_676 ?
C7 K1 C5 129.00(9) . 5_676 ?
C7 K1 C5 51.00(9) . . ?
C7 K1 C2 111.40(9) 5_676 . ?
C7 K1 C2 111.40(9) . 5_676 ?
C7 K1 C2 68.60(9) . . ?
C7 K1 C2 68.60(9) 5_676 5_676 ?
C7 K1 C7 180.00(11) 5_676 . ?
C7 K1 C6 153.19(9) 5_676 . ?
C7 K1 C6 153.19(9) . 5_676 ?
C7 K1 C6 26.81(9) 5_676 5_676 ?
C7 K1 C6 26.81(9) . . ?
C6 K1 Ce1 37.46(6) 5_676 5_676 ?
C6 K1 Ce1 142.54(6) . 5_676 ?
C6 K1 C2 75.19(9) 5_676 5_676 ?
C6 K1 C2 75.19(9) . . ?
C6 K1 C2 104.81(9) . 5_676 ?
C6 K1 C2 104.81(9) 5_676 . ?
C6 K1 C6 180.0 5_676 . ?
C9 Si07 C15 114.80(16) . . ?
C9 Si07 C13 110.09(17) . . ?
C9 Si07 C14 110.59(18) . . ?
C15 Si07 C14 106.52(19) . . ?
C13 Si07 C15 108.31(19) . . ?
C13 Si07 C14 106.12(19) . . ?
C12 Si08 C16 109.71(17) . . ?
C12 Si08 C17 116.06(17) . . ?
C12 Si08 C18 109.19(17) . . ?
C16 Si08 C17 107.25(17) . . ?
C16 Si08 C18 107.6(2) . . ?
C17 Si08 C18 106.7(2) . . ?
C37 O1 K2 134.2(2) . . ?
C37 O1 C40 108.8(3) . . ?
C40 O1 K2 107.8(2) . . ?
Ce1 C12 K2 127.29(11) . . ?
Ge1 C12 Ce1 78.72(11) . . ?
Ge1 C12 K2 79.75(10) . . ?
Si08 C12 Ce1 126.11(15) . . ?
Si08 C12 Ge1 124.87(17) . . ?
Si08 C12 K2 105.64(13) . . ?
C11 C12 Ce1 73.54(19) . . ?
C11 C12 Ge1 110.7(2) . . ?
C11 C12 K2 70.23(17) . . ?
C11 C12 Si08 122.9(2) . . ?
Ce1 C5 K1 100.52(11) . . ?
Ce1 C5 K1 100.52(11) . 5_676 ?
Ce1 C5 H5 130.4 . . ?
K1 C5 K1 0.0 5_676 . ?
K1 C5 H5 129.1 5_676 . ?
K1 C5 H5 129.1 . . ?
C4 C5 Ce1 76.19(18) . . ?
C4 C5 K1 74.4(2) . 5_676 ?
C4 C5 K1 74.4(2) . . ?
C4 C5 H5 112.6 . . ?
C6 C5 Ce1 74.91(19) . . ?
C6 C5 K1 77.5(2) . 5_676 ?
C6 C5 K1 77.5(2) . . ?
C6 C5 H5 112.6 . . ?
C6 C5 C4 134.7(3) . . ?
Ce1 C4 K1 101.09(10) . 5_676 ?
Ce1 C4 K1 101.09(10) . . ?
Ce1 C4 H4 136.1 . . ?
K1 C4 K1 0.0 5_676 . ?
K1 C4 H4 122.8 5_676 . ?
K1 C4 H4 122.8 . . ?
C5 C4 Ce1 73.99(18) . . ?
C5 C4 K1 78.3(2) . 5_676 ?
C5 C4 K1 78.3(2) . . ?
C5 C4 H4 112.3 . . ?
C3 C4 Ce1 74.31(18) . . ?
C3 C4 K1 78.1(2) . 5_676 ?
C3 C4 K1 78.1(2) . . ?
C3 C4 C5 135.5(3) . . ?
C3 C4 H4 112.3 . . ?
Ce2 C32 K3 102.10(11) . . ?
Ce2 C32 K3 102.10(11) . 2_556 ?
Ce2 C32 H32 131.9 . . ?
K3 C32 K3 0.00(4) 2_556 . ?
K3 C32 H32 126.0 . . ?
K3 C32 H32 126.0 2_556 . ?
C33 C32 Ce2 74.6(2) . . ?
C33 C32 K3 77.7(2) . 2_556 ?
C33 C32 K3 77.7(2) . . ?
C33 C32 H32 112.4 . . ?
C31 C32 Ce2 75.8(2) . . ?
C31 C32 K3 76.4(2) . 2_556 ?
C31 C32 K3 76.4(2) . . ?
C31 C32 H32 112.4 . . ?
C31 C32 C33 135.2(3) . . ?
Ce1 C10 K2 133.60(11) . . ?
C11 C10 Ce1 74.48(17) . . ?
C11 C10 K2 75.07(19) . . ?
C11 C10 C9 116.0(3) . . ?
C11 C10 C19 121.0(3) . . ?
C9 C10 Ce1 78.02(17) . . ?
C9 C10 K2 84.91(19) . . ?
C9 C10 C19 122.7(3) . . ?
C19 C10 Ce1 121.4(2) . . ?
C19 C10 K2 104.1(2) . . ?
Ce1 C3 K1 100.50(10) . . ?
Ce1 C3 K1 100.50(10) . 5_676 ?
Ce1 C3 H3 130.7 . . ?
K1 C3 K1 0.0 5_676 . ?
K1 C3 H3 128.8 5_676 . ?
K1 C3 H3 128.8 . . ?
C4 C3 Ce1 75.99(19) . . ?
C4 C3 K1 74.6(2) . 5_676 ?
C4 C3 K1 74.6(2) . . ?
C4 C3 H3 112.4 . . ?
C2 C3 Ce1 75.27(18) . . ?
C2 C3 K1 77.8(2) . . ?
C2 C3 K1 77.8(2) . 5_676 ?
C2 C3 C4 135.2(3) . . ?
C2 C3 H3 112.4 . . ?
Ce1 C11 K2 136.67(11) . . ?
C12 C11 Ce1 76.90(18) . . ?
C12 C11 K2 83.64(19) . . ?
C12 C11 C20 122.5(3) . . ?
C10 C11 Ce1 76.23(18) . . ?
C10 C11 K2 78.42(18) . . ?
C10 C11 C12 116.1(3) . . ?
C10 C11 C20 121.1(3) . . ?
C20 C11 Ce1 121.2(2) . . ?
C20 C11 K2 102.0(2) . . ?
Ce1 C1 K1 99.96(10) . 5_676 ?
Ce1 C1 K1 99.96(10) . . ?
Ce1 C1 H1 133.3 . . ?
K1 C1 K1 0.0 5_676 . ?
K1 C1 H1 126.7 5_676 . ?
K1 C1 H1 126.7 . . ?
C2 C1 Ce1 74.17(19) . . ?
C2 C1 K1 78.0(2) . 5_676 ?
C2 C1 K1 78.0(2) . . ?
C2 C1 H1 112.5 . . ?
C8 C1 Ce1 75.3(2) . . ?
C8 C1 K1 75.53(19) . . ?
C8 C1 K1 75.53(19) . 5_676 ?
C8 C1 H1 112.5 . . ?
C8 C1 C2 134.9(3) . . ?
Ce1 C2 K1 99.62(11) . . ?
Ce1 C2 K1 99.62(11) . 5_676 ?
Ce1 C2 H2 129.5 . . ?
K1 C2 K1 0.0 5_676 . ?
K1 C2 H2 130.9 5_676 . ?
K1 C2 H2 130.9 . . ?
C3 C2 Ce1 74.95(19) . . ?
C3 C2 K1 75.3(2) . 5_676 ?
C3 C2 K1 75.3(2) . . ?
C3 C2 C1 133.8(3) . . ?
C3 C2 H2 113.1 . . ?
C1 C2 Ce1 76.18(19) . . ?
C1 C2 K1 75.0(2) . . ?
C1 C2 K1 75.0(2) . 5_676 ?
C1 C2 H2 113.1 . . ?
Ce1 C9 K2 123.08(11) . . ?
Ge1 C9 Ce1 77.45(10) . . ?
Ge1 C9 K2 77.88(10) . . ?
Si07 C9 Ce1 127.65(16) . . ?
Si07 C9 Ge1 125.26(17) . . ?
Si07 C9 K2 108.48(13) . . ?
C10 C9 Ce1 72.76(17) . . ?
C10 C9 Ge1 110.5(2) . . ?
C10 C9 K2 69.45(18) . . ?
C10 C9 Si07 122.7(2) . . ?
Ce1 C8 K1 100.47(10) . . ?
Ce1 C8 K1 100.47(10) . 5_676 ?
Ce1 C8 H8 134.3 . . ?
K1 C8 K1 0.0 5_676 . ?
K1 C8 H8 125.2 5_676 . ?
K1 C8 H8 125.2 . . ?
C1 C8 Ce1 75.2(2) . . ?
C1 C8 K1 77.25(18) . . ?
C1 C8 K1 77.25(18) . 5_676 ?
C1 C8 H8 112.0 . . ?
C7 C8 Ce1 74.40(19) . . ?
C7 C8 K1 77.77(19) . . ?
C7 C8 K1 77.77(19) . 5_676 ?
C7 C8 C1 136.0(3) . . ?
C7 C8 H8 112.0 . . ?
C11 C20 H20A 109.5 . . ?
C11 C20 H20B 109.5 . . ?
C11 C20 H20C 109.5 . . ?
H20A C20 H20B 109.5 . . ?
H20A C20 H20C 109.5 . . ?
H20B C20 H20C 109.5 . . ?
Ce2 C33 K3 102.04(10) . 2_556 ?
Ce2 C33 K3 102.04(10) . . ?
Ce2 C33 H33 131.7 . . ?
K3 C33 K3 0.00(5) 2_556 . ?
K3 C33 H33 126.3 2_556 . ?
K3 C33 H33 126.3 . . ?
C32 C33 Ce2 75.7(2) . . ?
C32 C33 K3 76.51(19) . . ?
C32 C33 K3 76.51(19) . 2_556 ?
C32 C33 H33 112.4 . . ?
C34 C33 Ce2 75.0(2) . . ?
C34 C33 K3 77.49(19) . 2_556 ?
C34 C33 K3 77.49(19) . . ?
C34 C33 C32 135.3(3) . . ?
C34 C33 H33 112.4 . . ?
Ce2 C34 K3 101.90(11) . . ?
Ce2 C34 K3 101.90(11) . 2_556 ?
Ce2 C34 H34 131.9 . . ?
K3 C34 K3 0.0 2_556 . ?
K3 C34 H34 126.2 2_556 . ?
K3 C34 H34 126.2 . . ?
C33 C34 Ce2 75.3(2) . . ?
C33 C34 K3 76.82(19) . 2_556 ?
C33 C34 K3 76.82(19) . . ?
C33 C34 H34 112.5 . . ?
C33 C34 C35 134.9(4) . . ?
C35 C34 Ce2 75.1(2) . . ?
C35 C34 K3 77.0(2) . . ?
C35 C34 K3 77.0(2) . 2_556 ?
C35 C34 H34 112.5 . . ?
C10 C19 H19A 109.5 . . ?
C10 C19 H19B 109.5 . . ?
C10 C19 H19C 109.5 . . ?
H19A C19 H19B 109.5 . . ?
H19A C19 H19C 109.5 . . ?
H19B C19 H19C 109.5 . . ?
Ce2 C31 K3 102.23(12) . 2_556 ?
Ce2 C31 K3 102.23(12) . . ?
Ce2 C31 H31 133.6 . . ?
K3 C31 K3 0.00(3) 2_556 . ?
K3 C31 H31 124.2 . . ?
K3 C31 H31 124.2 2_556 . ?
C32 C31 Ce2 74.8(2) . . ?
C32 C31 K3 77.8(2) . 2_556 ?
C32 C31 K3 77.8(2) . . ?
C32 C31 H31 112.8 . . ?
C32 C31 C30 134.5(4) . . ?
C30 C31 Ce2 74.2(2) . . ?
C30 C31 K3 77.1(2) . . ?
C30 C31 K3 77.1(2) . 2_556 ?
C30 C31 H31 112.8 . . ?
Ce2 C35 K3 101.91(12) . . ?
Ce2 C35 K3 101.91(12) . 2_556 ?
Ce2 C35 H35 132.4 . . ?
K3 C35 K3 0.0 2_556 . ?
K3 C35 H35 125.6 2_556 . ?
K3 C35 H35 125.6 . . ?
C34 C35 Ce2 75.0(2) . . ?
C34 C35 K3 77.18(19) . . ?
C34 C35 K3 77.18(19) . 2_556 ?
C34 C35 H35 112.7 . . ?
C34 C35 C36 134.6(4) . . ?
C36 C35 Ce2 74.9(2) . . ?
C36 C35 K3 76.8(2) . . ?
C36 C35 K3 76.8(2) . 2_556 ?
C36 C35 H35 112.7 . . ?
Ce2 C28 K2 100.52(13) . . ?
Ce2 C28 H28 131.1 . . ?
K2 C28 H28 128.4 . . ?
C21 C28 Ce2 75.6(2) . . ?
C21 C28 K2 74.4(2) . . ?
C21 C28 H28 112.6 . . ?
C27 C28 Ce2 75.1(2) . . ?
C27 C28 K2 78.0(2) . . ?
C27 C28 H28 112.6 . . ?
C27 C28 C21 134.8(4) . . ?
Si07 C15 H15A 109.5 . . ?
Si07 C15 H15B 109.5 . . ?
Si07 C15 H15C 109.5 . . ?
H15A C15 H15B 109.5 . . ?
H15A C15 H15C 109.5 . . ?
H15B C15 H15C 109.5 . . ?
Ce2 C29 K3 102.99(11) . . ?
Ce2 C29 K3 102.99(11) . 2_556 ?
Ce2 C29 H29 131.1 . . ?
K3 C29 K3 0.00(4) 2_556 . ?
K3 C29 H29 125.9 2_556 . ?
K3 C29 H29 125.9 . . ?
C36 C29 Ce2 75.7(2) . . ?
C36 C29 K3 77.9(2) . . ?
C36 C29 K3 77.9(2) . 2_556 ?
C36 C29 H29 112.0 . . ?
C30 C29 Ce2 75.9(2) . . ?
C30 C29 K3 76.7(2) . . ?
C30 C29 K3 76.7(2) . 2_556 ?
C30 C29 H29 112.0 . . ?
C30 C29 C36 136.1(4) . . ?
Ce2 C36 K3 102.13(11) . 2_556 ?
Ce2 C36 K3 102.13(11) . . ?
Ce2 C36 H36 132.0 . . ?
K3 C36 K3 0.00(5) 2_556 . ?
K3 C36 H36 125.8 2_556 . ?
K3 C36 H36 125.8 . . ?
C35 C36 Ce2 75.12(19) . . ?
C35 C36 K3 77.2(2) . 2_556 ?
C35 C36 K3 77.2(2) . . ?
C35 C36 H36 113.0 . . ?
C29 C36 Ce2 74.5(2) . . ?
C29 C36 K3 76.3(2) . . ?
C29 C36 K3 76.3(2) . 2_556 ?
C29 C36 C35 134.0(4) . . ?
C29 C36 H36 113.0 . . ?
Ce1 C7 K1 100.23(10) . 5_676 ?
Ce1 C7 K1 100.23(10) . . ?
Ce1 C7 H7 131.7 . . ?
K1 C7 K1 0.0 5_676 . ?
K1 C7 H7 128.1 5_676 . ?
K1 C7 H7 128.1 . . ?
C8 C7 Ce1 76.25(19) . . ?
C8 C7 K1 75.24(19) . . ?
C8 C7 K1 75.24(19) . 5_676 ?
C8 C7 H7 112.3 . . ?
C8 C7 C6 135.4(3) . . ?
C6 C7 Ce1 74.49(19) . . ?
C6 C7 K1 77.7(2) . 5_676 ?
C6 C7 K1 77.7(2) . . ?
C6 C7 H7 112.3 . . ?
Ce1 C6 K1 99.94(11) . 5_676 ?
Ce1 C6 K1 99.94(11) . . ?
Ce1 C6 H6 130.0 . . ?
K1 C6 K1 0.0 5_676 . ?
K1 C6 H6 130.0 . . ?
K1 C6 H6 130.0 5_676 . ?
C5 C6 Ce1 75.12(19) . . ?
C5 C6 K1 75.5(2) . 5_676 ?
C5 C6 K1 75.5(2) . . ?
C5 C6 H6 112.9 . . ?
C7 C6 Ce1 75.84(19) . . ?
C7 C6 K1 75.5(2) . 5_676 ?
C7 C6 K1 75.5(2) . . ?
C7 C6 C5 134.1(3) . . ?
C7 C6 H6 112.9 . . ?
Ce2 C25 K2 104.05(12) . . ?
Ce2 C25 H25 132.3 . . ?
K2 C25 H25 123.6 . . ?
C24 C25 Ce2 75.1(2) . . ?
C24 C25 K2 75.1(2) . . ?
C24 C25 H25 112.1 . . ?
C24 C25 C26 135.7(4) . . ?
C26 C25 Ce2 75.6(2) . . ?
C26 C25 K2 80.8(2) . . ?
C26 C25 H25 112.1 . . ?
Si07 C13 H13A 109.5 . . ?
Si07 C13 H13B 109.5 . . ?
Si07 C13 H13C 109.5 . . ?
H13A C13 H13B 109.5 . . ?
H13A C13 H13C 109.5 . . ?
H13B C13 H13C 109.5 . . ?
Ce2 C21 K2 102.14(12) . . ?
Ce2 C21 H21 133.3 . . ?
K2 C21 H21 124.5 . . ?
C28 C21 Ce2 74.8(2) . . ?
C28 C21 K2 80.4(2) . . ?
C28 C21 H21 112.7 . . ?
C22 C21 Ce2 74.6(2) . . ?
C22 C21 K2 74.4(2) . . ?
C22 C21 C28 134.6(4) . . ?
C22 C21 H21 112.7 . . ?
Si08 C16 H16A 109.5 . . ?
Si08 C16 H16B 109.5 . . ?
Si08 C16 H16C 109.5 . . ?
H16A C16 H16B 109.5 . . ?
H16A C16 H16C 109.5 . . ?
H16B C16 H16C 109.5 . . ?
Si07 C14 H14A 109.5 . . ?
Si07 C14 H14B 109.5 . . ?
Si07 C14 H14C 109.5 . . ?
H14A C14 H14B 109.5 . . ?
H14A C14 H14C 109.5 . . ?
H14B C14 H14C 109.5 . . ?
Ce2 C24 K2 105.54(12) . . ?
Ce2 C24 H24 131.8 . . ?
K2 C24 H24 122.7 . . ?
C25 C24 Ce2 75.6(2) . . ?
C25 C24 K2 79.1(2) . . ?
C25 C24 H24 112.4 . . ?
C25 C24 C23 135.1(4) . . ?
C23 C24 Ce2 75.0(2) . . ?
C23 C24 K2 77.1(2) . . ?
C23 C24 H24 112.4 . . ?
Ce2 C27 K2 100.35(13) . . ?
Ce2 C27 H27 131.4 . . ?
K2 C27 H27 128.2 . . ?
C28 C27 Ce2 75.4(2) . . ?
C28 C27 K2 77.3(2) . . ?
C28 C27 H27 112.3 . . ?
C26 C27 Ce2 75.5(2) . . ?
C26 C27 K2 75.6(2) . . ?
C26 C27 C28 135.4(4) . . ?
C26 C27 H27 112.3 . . ?
Ce2 C26 K2 101.53(13) . . ?
Ce2 C26 H26 131.9 . . ?
K2 C26 H26 126.5 . . ?
C25 C26 Ce2 74.8(2) . . ?
C25 C26 K2 73.6(2) . . ?
C25 C26 H26 112.8 . . ?
C27 C26 Ce2 75.2(2) . . ?
C27 C26 K2 79.7(2) . . ?
C27 C26 C25 134.4(4) . . ?
C27 C26 H26 112.8 . . ?
Ce2 C23 K2 105.53(14) . . ?
Ce2 C23 H23 130.2 . . ?
K2 C23 H23 124.3 . . ?
C24 C23 Ce2 75.4(2) . . ?
C24 C23 K2 76.6(2) . . ?
C24 C23 H23 112.7 . . ?
C24 C23 C22 134.6(4) . . ?
C22 C23 Ce2 75.8(2) . . ?
C22 C23 K2 78.2(2) . . ?
C22 C23 H23 112.7 . . ?
O1 C37 H37A 110.5 . . ?
O1 C37 H37B 110.5 . . ?
O1 C37 C38 106.2(3) . . ?
H37A C37 H37B 108.7 . . ?
C38 C37 H37A 110.5 . . ?
C38 C37 H37B 110.5 . . ?
Si08 C17 H17A 109.5 . . ?
Si08 C17 H17B 109.5 . . ?
Si08 C17 H17C 109.5 . . ?
H17A C17 H17B 109.5 . . ?
H17A C17 H17C 109.5 . . ?
H17B C17 H17C 109.5 . . ?
O1 C40 H40A 110.5 . . ?
O1 C40 H40B 110.5 . . ?
O1 C40 C39 106.3(3) . . ?
H40A C40 H40B 108.7 . . ?
C39 C40 H40A 110.5 . . ?
C39 C40 H40B 110.5 . . ?
Ce2 C30 K3 102.85(13) . . ?
Ce2 C30 K3 102.85(13) . 2_556 ?
Ce2 C30 H30 131.6 . . ?
K3 C30 K3 0.0 2_556 . ?
K3 C30 H30 125.5 2_556 . ?
K3 C30 H30 125.5 . . ?
C31 C30 Ce2 76.4(2) . . ?
C31 C30 K3 77.0(2) . 2_556 ?
C31 C30 K3 77.0(2) . . ?
C31 C30 H30 112.3 . . ?
C29 C30 Ce2 74.5(2) . . ?
C29 C30 K3 77.5(2) . . ?
C29 C30 K3 77.5(2) . 2_556 ?
C29 C30 C31 135.5(4) . . ?
C29 C30 H30 112.3 . . ?
Ce2 C22 K2 104.32(14) . . ?
Ce2 C22 H22 131.9 . . ?
K2 C22 H22 123.7 . . ?
C21 C22 Ce2 75.9(2) . . ?
C21 C22 K2 79.9(2) . . ?
C21 C22 H22 112.4 . . ?
C23 C22 Ce2 74.6(2) . . ?
C23 C22 K2 75.7(2) . . ?
C23 C22 C21 135.2(4) . . ?
C23 C22 H22 112.4 . . ?
Si08 C18 H18A 109.5 . . ?
Si08 C18 H18B 109.5 . . ?
Si08 C18 H18C 109.5 . . ?
H18A C18 H18B 109.5 . . ?
H18A C18 H18C 109.5 . . ?
H18B C18 H18C 109.5 . . ?
C40 C39 H39A 111.5 . . ?
C40 C39 H39B 111.5 . . ?
C40 C39 C38 101.5(4) . . ?
H39A C39 H39B 109.3 . . ?
C38 C39 H39A 111.5 . . ?
C38 C39 H39B 111.5 . . ?
C37 C38 C39 102.3(4) . . ?
C37 C38 H38A 111.3 . . ?
C37 C38 H38B 111.3 . . ?
C39 C38 H38A 111.3 . . ?
C39 C38 H38B 111.3 . . ?
H38A C38 H38B 109.2 . . ?
C44 O2 K3 109.6(4) . . ?
C44 O2 C41 110.1 . . ?
C41 O2 K3 129.1(4) . . ?
O2 C44 H44A 111.7 . . ?
O2 C44 H44B 111.7 . . ?
O2 C44 C43 100.3(6) . . ?
H44A C44 H44B 109.5 . . ?
C43 C44 H44A 111.7 . . ?
C43 C44 H44B 111.7 . . ?
H42A C42 H42B 109.1 . . ?
C41 C42 H42A 111.1 . . ?
C41 C42 H42B 111.1 . . ?
C43 C42 H42A 111.1 . . ?
C43 C42 H42B 111.1 . . ?
C43 C42 C41 103.2(6) . . ?
O2 C41 C42 106.3 . . ?
O2 C41 H41A 110.5 . . ?
O2 C41 H41B 110.5 . . ?
C42 C41 H41A 110.5 . . ?
C42 C41 H41B 110.5 . . ?
H41A C41 H41B 108.7 . . ?
C44 C43 H43A 111.6 . . ?
C44 C43 H43B 111.6 . . ?
C42 C43 C44 100.8(9) . . ?
C42 C43 H43A 111.6 . . ?
C42 C43 H43B 111.6 . . ?
H43A C43 H43B 109.4 . . ?
H48A C48A H48B 108.1 . . ?
O3A C48A H48A 109.5 . . ?
O3A C48A H48B 109.5 . . ?
O3A C48A C47A 110.9(15) . . ?
C47A C48A H48A 109.5 . . ?
C47A C48A H48B 109.5 . . ?
H46A C46A H46B 108.4 . . ?
C45A C46A H46A 110.0 . . ?
C45A C46A H46B 110.0 . . ?
C45A C46A C47A 108.5(16) . . ?
C47A C46A H46A 110.0 . . ?
C47A C46A H46B 110.0 . . ?
C45A O3A C48A 107.1(16) . . ?
C46A C45A H45A 111.6 . . ?
C46A C45A H45B 111.6 . . ?
O3A C45A C46A 101.0(15) . . ?
O3A C45A H45A 111.6 . . ?
O3A C45A H45B 111.6 . . ?
H45A C45A H45B 109.4 . . ?
C48A C47A C46A 99.4(13) . . ?
C48A C47A H47A 111.9 . . ?
C48A C47A H47B 111.9 . . ?
C46A C47A H47A 111.9 . . ?
C46A C47A H47B 111.9 . . ?
H47A C47A H47B 109.6 . . ?
C48B O3B C45B 110.1 . . ?
O3B C45B H45C 110.5 . . ?
O3B C45B H45D 110.5 . . ?
O3B C45B C46B 106.3 . . ?
H45C C45B H45D 108.7 . . ?
C46B C45B H45C 110.5 . . ?
C46B C45B H45D 110.5 . . ?
C45B C46B H46C 111.4 . . ?
C45B C46B H46D 111.4 . . ?
C45B C46B C47B 101.8 . . ?
H46C C46B H46D 109.3 . . ?
C47B C46B H46C 111.4 . . ?
C47B C46B H46D 111.4 . . ?
C46B C47B H47C 111.4 . . ?
C46B C47B H47D 111.4 . . ?
H47C C47B H47D 109.3 . . ?
C48B C47B C46B 101.7 . . ?
C48B C47B H47C 111.4 . . ?
C48B C47B H47D 111.4 . . ?
O3B C48B C47B 106.3 . . ?
O3B C48B H48C 110.5 . . ?
O3B C48B H48D 110.5 . . ?
C47B C48B H48C 110.5 . . ?
C47B C48B H48D 110.5 . . ?
H48C C48B H48D 108.7 . . ?

loop_
_geom_bond_atom_site_label_1
_geom_bond_atom_site_label_2
_geom_bond_distance
_geom_bond_site_symmetry_2
_geom_bond_publ_flag
Ce1 Ge1 3.2158(4) 7_666 ?
Ce1 Ge1 3.1088(4) . ?
Ce1 C12 2.831(3) . ?
Ce1 C5 2.733(3) . ?
Ce1 C4 2.761(3) . ?
Ce1 C10 2.810(3) . ?
Ce1 C3 2.740(3) . ?
Ce1 C11 2.788(3) . ?
Ce1 C1 2.770(3) . ?
Ce1 C2 2.744(3) . ?
Ce1 C9 2.878(3) . ?
Ce1 C8 2.771(3) . ?
Ce1 C7 2.748(3) . ?
Ce1 C6 2.731(3) . ?
Ce2 C32 2.756(3) . ?
Ce2 C33 2.743(3) . ?
Ce2 C34 2.739(4) . ?
Ce2 C31 2.768(4) . ?
Ce2 C35 2.741(4) . ?
Ce2 C28 2.758(4) . ?
Ce2 C29 2.723(4) . ?
Ce2 C36 2.738(3) . ?
Ce2 C25 2.750(3) . ?
Ce2 C21 2.769(4) . ?
Ce2 C24 2.743(4) . ?
Ce2 C27 2.755(4) . ?
Ce2 C26 2.759(4) . ?
Ce2 C23 2.738(4) . ?
Ce2 C30 2.741(4) . ?
Ce2 C22 2.752(4) . ?
Ge1 K2 3.4695(8) . ?
Ge1 C12 1.952(3) . ?
Ge1 C9 1.956(3) . ?
K2 O1 2.669(3) . ?
K2 C12 3.237(3) . ?
K2 C10 3.107(3) . ?
K2 C11 3.065(3) . ?
K2 C9 3.306(3) . ?
K2 C28 3.268(4) . ?
K2 C25 3.135(4) . ?
K2 C21 3.193(4) . ?
K2 C24 3.085(4) . ?
K2 C27 3.278(4) . ?
K2 C26 3.226(4) . ?
K2 C23 3.091(4) . ?
K2 C22 3.123(4) . ?
K3 K3 0.000000(5) 2_556 ?
K3 C32 3.144(4) . ?
K3 C32 3.145(4) 2_556 ?
K3 C33 3.159(3) 2_556 ?
K3 C33 3.159(3) . ?
K3 C34 3.167(3) . ?
K3 C34 3.168(3) 2_556 ?
K3 C31 3.128(4) . ?
K3 C35 3.165(3) 2_556 ?
K3 C35 3.165(3) . ?
K3 C29 3.139(4) . ?
K3 C29 3.139(4) 2_556 ?
K3 C36 3.160(4) 2_556 ?
K3 C36 3.160(4) . ?
K3 C30 3.129(4) . ?
K3 O2 2.737(6) . ?
K1 K1 0.0000 5_676 ?
K1 C5 3.012(4) . ?
K1 C5 3.012(4) 5_676 ?
K1 C4 2.963(3) 5_676 ?
K1 C4 2.963(3) . ?
K1 C3 3.007(4) 5_676 ?
K1 C3 3.007(4) . ?
K1 C1 3.001(3) 5_676 ?
K1 C1 3.001(3) . ?
K1 C2 3.039(4) . ?
K1 C2 3.038(4) 5_676 ?
K1 C8 2.979(3) . ?
K1 C8 2.979(3) 5_676 ?
K1 C7 3.010(3) 5_676 ?
K1 C7 3.011(3) . ?
K1 C6 3.038(4) . ?
K1 C6 3.038(4) 5_676 ?
Si07 C9 1.846(3) . ?
Si07 C15 1.882(4) . ?
Si07 C13 1.873(4) . ?
Si07 C14 1.886(4) . ?
Si08 C12 1.844(3) . ?
Si08 C16 1.876(4) . ?
Si08 C17 1.882(4) . ?
Si08 C18 1.889(4) . ?
O1 C37 1.433(5) . ?
O1 C40 1.445(5) . ?
C12 C11 1.434(4) . ?
C5 H5 0.9500 . ?
C5 C4 1.414(5) . ?
C5 C6 1.413(5) . ?
C4 H4 0.9500 . ?
C4 C3 1.410(5) . ?
C32 H32 0.9500 . ?
C32 C33 1.408(5) . ?
C32 C31 1.399(5) . ?
C10 C11 1.416(5) . ?
C10 C9 1.436(4) . ?
C10 C19 1.518(4) . ?
C3 H3 0.9500 . ?
C3 C2 1.409(5) . ?
C11 C20 1.515(4) . ?
C1 H1 0.9500 . ?
C1 C2 1.411(5) . ?
C1 C8 1.407(5) . ?
C2 H2 0.9500 . ?
C8 H8 0.9500 . ?
C8 C7 1.398(5) . ?
C20 H20A 0.9800 . ?
C20 H20B 0.9800 . ?
C20 H20C 0.9800 . ?
C33 H33 0.9500 . ?
C33 C34 1.407(5) . ?
C34 H34 0.9500 . ?
C34 C35 1.415(5) . ?
C19 H19A 0.9800 . ?
C19 H19B 0.9800 . ?
C19 H19C 0.9800 . ?
C31 H31 0.9500 . ?
C31 C30 1.399(6) . ?
C35 H35 0.9500 . ?
C35 C36 1.419(5) . ?
C28 H28 0.9500 . ?
C28 C21 1.412(8) . ?
C28 C27 1.402(8) . ?
C15 H15A 0.9800 . ?
C15 H15B 0.9800 . ?
C15 H15C 0.9800 . ?
C29 H29 0.9500 . ?
C29 C36 1.403(6) . ?
C29 C30 1.399(6) . ?
C36 H36 0.9500 . ?
C7 H7 0.9500 . ?
C7 C6 1.403(5) . ?
C6 H6 0.9500 . ?
C25 H25 0.9500 . ?
C25 C24 1.391(6) . ?
C25 C26 1.408(6) . ?
C13 H13A 0.9800 . ?
C13 H13B 0.9800 . ?
C13 H13C 0.9800 . ?
C21 H21 0.9500 . ?
C21 C22 1.407(7) . ?
C16 H16A 0.9800 . ?
C16 H16B 0.9800 . ?
C16 H16C 0.9800 . ?
C14 H14A 0.9800 . ?
C14 H14B 0.9800 . ?
C14 H14C 0.9800 . ?
C24 H24 0.9500 . ?
C24 C23 1.401(6) . ?
C27 H27 0.9500 . ?
C27 C26 1.394(6) . ?
C26 H26 0.9500 . ?
C23 H23 0.9500 . ?
C23 C22 1.404(6) . ?
C37 H37A 0.9900 . ?
C37 H37B 0.9900 . ?
C37 C38 1.510(6) . ?
C17 H17A 0.9800 . ?
C17 H17B 0.9800 . ?
C17 H17C 0.9800 . ?
C40 H40A 0.9900 . ?
C40 H40B 0.9900 . ?
C40 C39 1.494(7) . ?
C30 H30 0.9500 . ?
C22 H22 0.9500 . ?
C18 H18A 0.9800 . ?
C18 H18B 0.9800 . ?
C18 H18C 0.9800 . ?
C39 H39A 0.9900 . ?
C39 H39B 0.9900 . ?
C39 C38 1.517(7) . ?
C38 H38A 0.9900 . ?
C38 H38B 0.9900 . ?
O2 C44 1.4355 . ?
O2 C41 1.4360 . ?
C44 H44A 0.9900 . ?
C44 H44B 0.9900 . ?
C44 C43 1.583(15) . ?
C42 H42A 0.9900 . ?
C42 H42B 0.9900 . ?
C42 C41 1.5312 . ?
C42 C43 1.506(15) . ?
C41 H41A 0.9900 . ?
C41 H41B 0.9900 . ?
C43 H43A 0.9900 . ?
C43 H43B 0.9900 . ?
C48A H48A 0.9900 . ?
C48A H48B 0.9900 . ?
C48A O3A 1.447(18) . ?
C48A C47A 1.47(2) . ?
C46A H46A 0.9900 . ?
C46A H46B 0.9900 . ?
C46A C45A 1.47(2) . ?
C46A C47A 1.58(3) . ?
O3A C45A 1.445(18) . ?
C45A H45A 0.9900 . ?
C45A H45B 0.9900 . ?
C47A H47A 0.9900 . ?
C47A H47B 0.9900 . ?
O3B C45B 1.4366 . ?
O3B C48B 1.4365 . ?
C45B H45C 0.9900 . ?
C45B H45D 0.9900 . ?
C45B C46B 1.5324 . ?
C46B H46C 0.9900 . ?
C46B H46D 0.9900 . ?
C46B C47B 1.5355 . ?
C47B H47C 0.9900 . ?
C47B H47D 0.9900 . ?
C47B C48B 1.5318 . ?
C48B H48C 0.9900 . ?
C48B H48D 0.9900 . ?

loop_
_geom_torsion_atom_site_label_1
_geom_torsion_atom_site_label_2
_geom_torsion_atom_site_label_3
_geom_torsion_atom_site_label_4
_geom_torsion
_geom_torsion_site_symmetry_1
_geom_torsion_site_symmetry_2
_geom_torsion_site_symmetry_3
_geom_torsion_site_symmetry_4
_geom_torsion_publ_flag
Ce1 C12 C11 K2 -141.03(9) . . . . ?
Ce1 C12 C11 C10 -67.3(3) . . . . ?
Ce1 C12 C11 C20 118.8(3) . . . . ?
Ce1 C5 C4 K1 105.31(8) . . . 5_676 ?
Ce1 C5 C4 K1 105.31(8) . . . . ?
Ce1 C5 C4 C3 46.1(4) . . . . ?
Ce1 C5 C6 K1 -104.68(8) . . . 5_676 ?
Ce1 C5 C6 K1 -104.68(8) . . . . ?
Ce1 C5 C6 C7 -52.4(4) . . . . ?
Ce1 C4 C3 K1 105.28(8) . . . . ?
Ce1 C4 C3 K1 105.28(8) . . . 5_676 ?
Ce1 C4 C3 C2 51.4(4) . . . . ?
Ce1 C10 C11 K2 144.56(8) . . . . ?
Ce1 C10 C11 C12 67.7(3) . . . . ?
Ce1 C10 C11 C20 -118.3(3) . . . . ?
Ce1 C10 C9 Ge1 -68.94(16) . . . . ?
Ce1 C10 C9 K2 -136.60(9) . . . . ?
Ce1 C10 C9 Si07 124.1(2) . . . . ?
Ce1 C3 C2 K1 104.46(8) . . . . ?
Ce1 C3 C2 K1 104.46(8) . . . 5_676 ?
Ce1 C3 C2 C1 53.0(4) . . . . ?
Ce1 C1 C2 K1 -104.13(8) . . . 5_676 ?
Ce1 C1 C2 K1 -104.13(8) . . . . ?
Ce1 C1 C2 C3 -52.6(4) . . . . ?
Ce1 C1 C8 K1 104.61(8) . . . 5_676 ?
Ce1 C1 C8 K1 104.61(8) . . . . ?
Ce1 C1 C8 C7 47.7(4) . . . . ?
Ce1 C8 C7 K1 104.69(7) . . . . ?
Ce1 C8 C7 K1 104.69(7) . . . 5_676 ?
Ce1 C8 C7 C6 50.2(4) . . . . ?
Ce1 C7 C6 K1 104.43(8) . . . . ?
Ce1 C7 C6 K1 104.43(8) . . . 5_676 ?
Ce1 C7 C6 C5 52.2(4) . . . . ?
Ce2 C32 C33 K3 106.42(8) . . . . ?
Ce2 C32 C33 K3 106.42(8) . . . 2_556 ?
Ce2 C32 C33 C34 50.4(4) . . . . ?
Ce2 C32 C31 K3 -106.46(9) . . . . ?
Ce2 C32 C31 K3 -106.46(9) . . . 2_556 ?
Ce2 C32 C31 C30 -48.6(4) . . . . ?
Ce2 C33 C34 K3 106.30(8) . . . . ?
Ce2 C33 C34 K3 106.30(8) . . . 2_556 ?
Ce2 C33 C34 C35 50.4(4) . . . . ?
Ce2 C34 C35 K3 106.28(9) . . . . ?
Ce2 C34 C35 K3 106.28(9) . . . 2_556 ?
Ce2 C34 C35 C36 49.8(4) . . . . ?
Ce2 C31 C30 K3 -106.89(10) . . . . ?
Ce2 C31 C30 K3 -106.89(10) . . . 2_556 ?
Ce2 C31 C30 C29 -50.3(5) . . . . ?
Ce2 C35 C36 K3 106.44(9) . . . . ?
Ce2 C35 C36 K3 106.44(9) . . . 2_556 ?
Ce2 C35 C36 C29 50.2(4) . . . . ?
Ce2 C28 C21 K2 -105.50(9) . . . . ?
Ce2 C28 C21 C22 -49.0(4) . . . . ?
Ce2 C28 C27 K2 104.44(10) . . . . ?
Ce2 C28 C27 C26 50.8(4) . . . . ?
Ce2 C29 C36 K3 -106.96(8) . . . 2_556 ?
Ce2 C29 C36 K3 -106.96(8) . . . . ?
Ce2 C29 C36 C35 -50.4(4) . . . . ?
Ce2 C29 C30 K3 107.33(9) . . . . ?
Ce2 C29 C30 K3 107.33(9) . . . 2_556 ?
Ce2 C29 C30 C31 50.9(5) . . . . ?
Ce2 C25 C24 K2 109.34(9) . . . . ?
Ce2 C25 C24 C23 50.3(4) . . . . ?
Ce2 C25 C26 K2 -107.18(9) . . . . ?
Ce2 C25 C26 C27 -50.4(4) . . . . ?
Ce2 C21 C22 K2 -107.68(10) . . . . ?
Ce2 C21 C22 C23 -50.1(5) . . . . ?
Ce2 C24 C23 K2 110.25(10) . . . . ?
Ce2 C24 C23 C22 52.2(4) . . . . ?
Ce2 C27 C26 K2 104.96(10) . . . . ?
Ce2 C27 C26 C25 50.3(4) . . . . ?
Ce2 C23 C22 K2 109.58(11) . . . . ?
Ce2 C23 C22 C21 50.5(5) . . . . ?
Ge1 C12 C11 Ce1 70.76(16) . . . . ?
Ge1 C12 C11 K2 -70.26(17) . . . . ?
Ge1 C12 C11 C10 3.5(4) . . . . ?
Ge1 C12 C11 C20 -170.4(2) . . . . ?
K2 O1 C37 C38 -132.2(3) . . . . ?
K2 O1 C40 C39 167.5(3) . . . . ?
K2 C12 C11 Ce1 141.03(9) . . . . ?
K2 C12 C11 C10 73.8(3) . . . . ?
K2 C12 C11 C20 -100.1(3) . . . . ?
K2 C10 C11 Ce1 -144.56(9) . . . . ?
K2 C10 C11 C12 -76.9(3) . . . . ?
K2 C10 C11 C20 97.1(3) . . . . ?
K2 C10 C9 Ce1 136.60(9) . . . . ?
K2 C10 C9 Ge1 67.66(16) . . . . ?
K2 C10 C9 Si07 -99.3(2) . . . . ?
K2 C28 C21 Ce2 105.50(10) . . . . ?
K2 C28 C21 C22 56.5(4) . . . . ?
K2 C28 C27 Ce2 -104.44(10) . . . . ?
K2 C28 C27 C26 -53.6(4) . . . . ?
K2 C25 C24 Ce2 -109.34(9) . . . . ?
K2 C25 C24 C23 -59.0(4) . . . . ?
K2 C25 C26 Ce2 107.18(9) . . . . ?
K2 C25 C26 C27 56.7(4) . . . . ?
K2 C21 C22 Ce2 107.68(10) . . . . ?
K2 C21 C22 C23 57.6(4) . . . . ?
K2 C24 C23 Ce2 -110.25(10) . . . . ?
K2 C24 C23 C22 -58.1(4) . . . . ?
K2 C27 C26 Ce2 -104.96(10) . . . . ?
K2 C27 C26 C25 -54.6(4) . . . . ?
K2 C23 C22 Ce2 -109.58(11) . . . . ?
K2 C23 C22 C21 -59.1(5) . . . . ?
K3 C32 C33 Ce2 -106.42(8) 2_556 . . . ?
K3 C32 C33 Ce2 -106.42(8) . . . . ?
K3 C32 C33 K3 0.000(1) . . . 2_556 ?
K3 C32 C33 K3 0.000(1) 2_556 . . . ?
K3 C32 C33 C34 -56.0(4) . . . . ?
K3 C32 C33 C34 -56.0(4) 2_556 . . . ?
K3 C32 C31 Ce2 106.46(9) . . . . ?
K3 C32 C31 Ce2 106.46(9) 2_556 . . . ?
K3 C32 C31 K3 0.000(1) 2_556 . . . ?
K3 C32 C31 K3 0.000(1) . . . 2_556 ?
K3 C32 C31 C30 57.9(4) 2_556 . . . ?
K3 C32 C31 C30 57.9(4) . . . . ?
K3 C33 C34 Ce2 -106.30(8) 2_556 . . . ?
K3 C33 C34 Ce2 -106.30(8) . . . . ?
K3 C33 C34 K3 0.000(1) . . . 2_556 ?
K3 C33 C34 K3 0.000(1) 2_556 . . . ?
K3 C33 C34 C35 -55.9(4) 2_556 . . . ?
K3 C33 C34 C35 -55.9(4) . . . . ?
K3 C34 C35 Ce2 -106.28(9) . . . . ?
K3 C34 C35 Ce2 -106.28(9) 2_556 . . . ?
K3 C34 C35 K3 0.000(1) 2_556 . . . ?
K3 C34 C35 K3 0.000(1) . . . 2_556 ?
K3 C34 C35 C36 -56.4(4) . . . . ?
K3 C34 C35 C36 -56.4(4) 2_556 . . . ?
K3 C31 C30 Ce2 106.89(10) 2_556 . . . ?
K3 C31 C30 Ce2 106.89(10) . . . . ?
K3 C31 C30 K3 0.000(0) 2_556 . . . ?
K3 C31 C30 K3 0.000(0) . . . 2_556 ?
K3 C31 C30 C29 56.6(5) 2_556 . . . ?
K3 C31 C30 C29 56.6(5) . . . . ?
K3 C35 C36 Ce2 -106.44(9) 2_556 . . . ?
K3 C35 C36 Ce2 -106.44(9) . . . . ?
K3 C35 C36 K3 0.000(1) . . . 2_556 ?
K3 C35 C36 K3 0.000(1) 2_556 . . . ?
K3 C35 C36 C29 -56.2(4) 2_556 . . . ?
K3 C35 C36 C29 -56.2(4) . . . . ?
K3 C29 C36 Ce2 106.96(8) . . . . ?
K3 C29 C36 Ce2 106.96(8) 2_556 . . . ?
K3 C29 C36 K3 0.0 . . . 2_556 ?
K3 C29 C36 K3 0.0 2_556 . . . ?
K3 C29 C36 C35 56.6(4) . . . . ?
K3 C29 C36 C35 56.6(4) 2_556 . . . ?
K3 C29 C30 Ce2 -107.33(9) 2_556 . . . ?
K3 C29 C30 Ce2 -107.33(9) . . . . ?
K3 C29 C30 K3 0.000(0) . . . 2_556 ?
K3 C29 C30 K3 0.000(0) 2_556 . . . ?
K3 C29 C30 C31 -56.5(5) . . . . ?
K3 C29 C30 C31 -56.5(5) 2_556 . . . ?
K3 O2 C44 C43 -178.2(9) . . . . ?
K3 O2 C41 C42 -151.3(6) . . . . ?
K1 C5 C4 Ce1 -105.31(8) 5_676 . . . ?
K1 C5 C4 Ce1 -105.31(8) . . . . ?
K1 C5 C4 K1 0.000(1) 5_676 . . . ?
K1 C5 C4 K1 0.000(1) . . . 5_676 ?
K1 C5 C4 C3 -59.2(4) . . . . ?
K1 C5 C4 C3 -59.2(4) 5_676 . . . ?
K1 C5 C6 Ce1 104.68(8) . . . . ?
K1 C5 C6 Ce1 104.68(8) 5_676 . . . ?
K1 C5 C6 K1 0.000(1) . . . 5_676 ?
K1 C5 C6 K1 0.000(1) 5_676 . . . ?
K1 C5 C6 C7 52.3(4) . . . . ?
K1 C5 C6 C7 52.3(4) 5_676 . . . ?
K1 C4 C3 Ce1 -105.28(8) . . . . ?
K1 C4 C3 Ce1 -105.28(8) 5_676 . . . ?
K1 C4 C3 K1 0.000(1) . . . 5_676 ?
K1 C4 C3 K1 0.000(1) 5_676 . . . ?
K1 C4 C3 C2 -53.9(4) . . . . ?
K1 C4 C3 C2 -53.9(4) 5_676 . . . ?
K1 C3 C2 Ce1 -104.46(8) . . . . ?
K1 C3 C2 Ce1 -104.46(8) 5_676 . . . ?
K1 C3 C2 K1 0.000(0) 5_676 . . . ?
K1 C3 C2 K1 0.000(0) . . . 5_676 ?
K1 C3 C2 C1 -51.4(4) . . . . ?
K1 C3 C2 C1 -51.4(4) 5_676 . . . ?
K1 C1 C2 Ce1 104.13(8) 5_676 . . . ?
K1 C1 C2 Ce1 104.13(8) . . . . ?
K1 C1 C2 K1 0.000(1) 5_676 . . . ?
K1 C1 C2 K1 0.000(1) . . . 5_676 ?
K1 C1 C2 C3 51.5(4) 5_676 . . . ?
K1 C1 C2 C3 51.5(4) . . . . ?
K1 C1 C8 Ce1 -104.61(8) 5_676 . . . ?
K1 C1 C8 Ce1 -104.61(8) . . . . ?
K1 C1 C8 K1 0.000(1) . . . 5_676 ?
K1 C1 C8 K1 0.000(1) 5_676 . . . ?
K1 C1 C8 C7 -56.9(4) . . . . ?
K1 C1 C8 C7 -56.9(4) 5_676 . . . ?
K1 C8 C7 Ce1 -104.69(7) . . . . ?
K1 C8 C7 Ce1 -104.69(7) 5_676 . . . ?
K1 C8 C7 K1 0.000(1) 5_676 . . . ?
K1 C8 C7 K1 0.000(1) . . . 5_676 ?
K1 C8 C7 C6 -54.5(4) . . . . ?
K1 C8 C7 C6 -54.5(4) 5_676 . . . ?
K1 C7 C6 Ce1 -104.43(8) . . . . ?
K1 C7 C6 Ce1 -104.43(8) 5_676 . . . ?
K1 C7 C6 K1 0.000(0) . . . 5_676 ?
K1 C7 C6 K1 0.000(0) 5_676 . . . ?
K1 C7 C6 C5 -52.3(4) . . . . ?
K1 C7 C6 C5 -52.3(4) 5_676 . . . ?
Si08 C12 C11 Ce1 -122.7(2) . . . . ?
Si08 C12 C11 K2 96.2(2) . . . . ?
Si08 C12 C11 C10 170.0(2) . . . . ?
Si08 C12 C11 C20 -3.9(4) . . . . ?
O1 C37 C38 C39 -29.7(4) . . . . ?
O1 C40 C39 C38 -33.3(4) . . . . ?
C5 C4 C3 Ce1 -46.0(4) . . . . ?
C5 C4 C3 K1 59.3(4) . . . 5_676 ?
C5 C4 C3 K1 59.3(4) . . . . ?
C5 C4 C3 C2 5.4(7) . . . . ?
C4 C5 C6 Ce1 52.1(4) . . . . ?
C4 C5 C6 K1 -52.6(4) . . . 5_676 ?
C4 C5 C6 K1 -52.6(4) . . . . ?
C4 C5 C6 C7 -0.3(7) . . . . ?
C4 C3 C2 Ce1 -51.6(4) . . . . ?
C4 C3 C2 K1 52.8(4) . . . . ?
C4 C3 C2 K1 52.8(4) . . . 5_676 ?
C4 C3 C2 C1 1.4(7) . . . . ?
C32 C33 C34 Ce2 -50.6(4) . . . . ?
C32 C33 C34 K3 55.7(4) . . . . ?
C32 C33 C34 K3 55.7(4) . . . 2_556 ?
C32 C33 C34 C35 -0.2(7) . . . . ?
C32 C31 C30 Ce2 48.8(4) . . . . ?
C32 C31 C30 K3 -58.1(4) . . . . ?
C32 C31 C30 K3 -58.1(4) . . . 2_556 ?
C32 C31 C30 C29 -1.5(8) . . . . ?
C11 C10 C9 Ce1 65.9(2) . . . . ?
C11 C10 C9 Ge1 -3.0(4) . . . . ?
C11 C10 C9 K2 -70.7(3) . . . . ?
C11 C10 C9 Si07 -169.9(2) . . . . ?
C1 C8 C7 Ce1 -48.0(4) . . . . ?
C1 C8 C7 K1 56.7(4) . . . . ?
C1 C8 C7 K1 56.7(4) . . . 5_676 ?
C1 C8 C7 C6 2.2(7) . . . . ?
C2 C1 C8 Ce1 -48.7(4) . . . . ?
C2 C1 C8 K1 55.9(4) . . . 5_676 ?
C2 C1 C8 K1 55.9(4) . . . . ?
C2 C1 C8 C7 -1.0(7) . . . . ?
C9 C10 C11 Ce1 -68.0(3) . . . . ?
C9 C10 C11 K2 76.6(3) . . . . ?
C9 C10 C11 C12 -0.3(4) . . . . ?
C9 C10 C11 C20 173.7(3) . . . . ?
C8 C1 C2 Ce1 49.1(4) . . . . ?
C8 C1 C2 K1 -55.0(4) . . . . ?
C8 C1 C2 K1 -55.0(4) . . . 5_676 ?
C8 C1 C2 C3 -3.5(7) . . . . ?
C8 C7 C6 Ce1 -50.8(4) . . . . ?
C8 C7 C6 K1 53.7(4) . . . . ?
C8 C7 C6 K1 53.7(4) . . . 5_676 ?
C8 C7 C6 C5 1.4(7) . . . . ?
C33 C32 C31 Ce2 50.1(4) . . . . ?
C33 C32 C31 K3 -56.3(4) . . . . ?
C33 C32 C31 K3 -56.3(4) . . . 2_556 ?
C33 C32 C31 C30 1.5(7) . . . . ?
C33 C34 C35 Ce2 -50.4(4) . . . . ?
C33 C34 C35 K3 55.9(4) . . . . ?
C33 C34 C35 K3 55.9(4) . . . 2_556 ?
C33 C34 C35 C36 -0.6(7) . . . . ?
C34 C35 C36 Ce2 -49.9(4) . . . . ?
C34 C35 C36 K3 56.6(4) . . . . ?
C34 C35 C36 K3 56.6(4) . . . 2_556 ?
C34 C35 C36 C29 0.3(7) . . . . ?
C19 C10 C11 Ce1 117.7(3) . . . . ?
C19 C10 C11 K2 -97.7(3) . . . . ?
C19 C10 C11 C12 -174.7(3) . . . . ?
C19 C10 C11 C20 -0.6(5) . . . . ?
C19 C10 C9 Ce1 -119.8(3) . . . . ?
C19 C10 C9 Ge1 171.2(3) . . . . ?
C19 C10 C9 K2 103.6(3) . . . . ?
C19 C10 C9 Si07 4.3(5) . . . . ?
C31 C32 C33 Ce2 -50.5(4) . . . . ?
C31 C32 C33 K3 55.9(4) . . . . ?
C31 C32 C33 K3 55.9(4) . . . 2_556 ?
C31 C32 C33 C34 -0.1(7) . . . . ?
C28 C21 C22 Ce2 49.0(4) . . . . ?
C28 C21 C22 K2 -58.7(5) . . . . ?
C28 C21 C22 C23 -1.1(8) . . . . ?
C28 C27 C26 Ce2 -50.8(4) . . . . ?
C28 C27 C26 K2 54.2(5) . . . . ?
C28 C27 C26 C25 -0.4(8) . . . . ?
C15 Si07 C9 Ce1 29.2(2) . . . . ?
C15 Si07 C9 Ge1 131.3(2) . . . . ?
C15 Si07 C9 K2 -140.73(16) . . . . ?
C15 Si07 C9 C10 -63.7(3) . . . . ?
C36 C29 C30 Ce2 -51.0(5) . . . . ?
C36 C29 C30 K3 56.3(5) . . . 2_556 ?
C36 C29 C30 K3 56.3(5) . . . . ?
C36 C29 C30 C31 -0.2(8) . . . . ?
C6 C5 C4 Ce1 -51.6(4) . . . . ?
C6 C5 C4 K1 53.7(4) . . . 5_676 ?
C6 C5 C4 K1 53.7(4) . . . . ?
C6 C5 C4 C3 -5.5(7) . . . . ?
C25 C24 C23 Ce2 -50.5(4) . . . . ?
C25 C24 C23 K2 59.7(4) . . . . ?
C25 C24 C23 C22 1.6(8) . . . . ?
C13 Si07 C9 Ce1 -93.3(2) . . . . ?
C13 Si07 C9 Ge1 8.8(3) . . . . ?
C13 Si07 C9 K2 96.76(18) . . . . ?
C13 Si07 C9 C10 173.7(3) . . . . ?
C21 C28 C27 Ce2 -51.2(5) . . . . ?
C21 C28 C27 K2 53.2(5) . . . . ?
C21 C28 C27 C26 -0.4(8) . . . . ?
C16 Si08 C12 Ce1 91.2(2) . . . . ?
C16 Si08 C12 Ge1 -11.1(3) . . . . ?
C16 Si08 C12 K2 -99.33(17) . . . . ?
C16 Si08 C12 C11 -175.6(3) . . . . ?
C14 Si07 C9 Ce1 149.73(19) . . . . ?
C14 Si07 C9 Ge1 -108.2(2) . . . . ?
C14 Si07 C9 K2 -20.2(2) . . . . ?
C14 Si07 C9 C10 56.8(3) . . . . ?
C24 C25 C26 Ce2 49.8(4) . . . . ?
C24 C25 C26 K2 -57.4(4) . . . . ?
C24 C25 C26 C27 -0.6(8) . . . . ?
C24 C23 C22 Ce2 -52.0(4) . . . . ?
C24 C23 C22 K2 57.5(4) . . . . ?
C24 C23 C22 C21 -1.5(8) . . . . ?
C27 C28 C21 Ce2 51.1(4) . . . . ?
C27 C28 C21 K2 -54.4(5) . . . . ?
C27 C28 C21 C22 2.1(8) . . . . ?
C26 C25 C24 Ce2 -50.0(4) . . . . ?
C26 C25 C24 K2 59.4(4) . . . . ?
C26 C25 C24 C23 0.4(8) . . . . ?
C37 O1 C40 C39 15.5(4) . . . . ?
C17 Si08 C12 Ce1 -30.5(2) . . . . ?
C17 Si08 C12 Ge1 -132.8(2) . . . . ?
C17 Si08 C12 K2 138.95(15) . . . . ?
C17 Si08 C12 C11 62.7(3) . . . . ?
C40 O1 C37 C38 9.3(4) . . . . ?
C40 C39 C38 C37 37.8(4) . . . . ?
C30 C29 C36 Ce2 51.1(5) . . . . ?
C30 C29 C36 K3 -55.9(5) . . . . ?
C30 C29 C36 K3 -55.9(5) . . . 2_556 ?
C30 C29 C36 C35 0.7(8) . . . . ?
C18 Si08 C12 Ce1 -151.1(2) . . . . ?
C18 Si08 C12 Ge1 106.6(2) . . . . ?
C18 Si08 C12 K2 18.3(2) . . . . ?
C18 Si08 C12 C11 -58.0(3) . . . . ?
O2 C44 C43 C42 -43.2(13) . . . . ?
C44 O2 C41 C42 -12.1 . . . . ?
C41 O2 C44 C43 34.4(9) . . . . ?
C41 C42 C43 C44 36.3(13) . . . . ?
C43 C42 C41 O2 -17.0(10) . . . . ?
C48A O3A C45A C46A -36(2) . . . . ?
O3A C48A C47A C46A -4(2) . . . . ?
C45A C46A C47A C48A -18(2) . . . . ?
C47A C48A O3A C45A 26(3) . . . . ?
C47A C46A C45A O3A 33.4(18) . . . . ?
O3B C45B C46B C47B 30.5 . . . . ?
C45B O3B C48B C47B -12.1 . . . . ?
C45B C46B C47B C48B -36.4 . . . . ?
C46B C47B C48B O3B 30.7 . . . . ?
C48B O3B C45B C46B -11.9 . . . . ?
